data_4105188
loop_
_publ_author_name
'Sylvain Koeller'
'Joji Kadota'
'Alain Deffieux'
'Fr\'ed\'eric Peruch'
'St\'ephane Massip'
'Jean-Michel L\'eger'
'Jean-Pierre Desvergne'
'Brigitte Bibal'

_publ_section_title
;
 Ring-Opening Polymerization of l-Lactide Efficiently Triggered by an
 Amido-Indole. X-ray Structure of a Complex betweenl-Lactide and the
 Hydrogen-Bonding Organocatalyst
;
_journal_name_full 'Journal of the American Chemical Society'
_journal_page_first 15088
_journal_page_last 15089
_journal_paper_doi 10.1021/ja906119t
_journal_volume 131
_journal_year 2009
_chemical_absolute_configuration rmad
_chemical_formula_sum 'C120 H85 F36 N12 O18.5'
_chemical_formula_weight 2675.00
_chemical_name_systematic
; 
 ? 
;
_space_group_IT_number 1
_symmetry_cell_setting triclinic
_symmetry_Int_Tables_number 1
_symmetry_space_group_name_Hall 'P 1'
_symmetry_space_group_name_H-M 'P 1'
_atom_sites_solution_hydrogens geom
_atom_sites_solution_primary direct
_atom_sites_solution_secondary difmap
_audit_creation_method SHELXL-97
_cell_angle_alpha 76.541(3)
_cell_angle_beta 72.712(3)
_cell_angle_gamma 77.066(4)
_cell_formula_units_Z 1
_cell_length_a 11.5072(6)
_cell_length_b 16.0988(8)
_cell_length_c 17.1281(8)
_cell_measurement_reflns_used 9321
_cell_measurement_temperature 153(2)
_cell_measurement_theta_max 70.52
_cell_measurement_theta_min 2.75
_cell_volume 2905.3(3)
_computing_cell_refinement CrystalClear
_computing_data_collection CrystalClear
_computing_data_reduction CrystalClear
_computing_structure_refinement 'SHELXL-97 (Sheldrick, 1997)'
_computing_structure_solution 'SHELXS-97 (Sheldrick, 1990)'
_diffrn_ambient_temperature 153(2)
_diffrn_measured_fraction_theta_full 0.909
_diffrn_measured_fraction_theta_max 0.909
_diffrn_measurement_device_type 'Rigaku RAXIS Rapid'
_diffrn_measurement_method \w-scans
_diffrn_radiation_monochromator confocal
_diffrn_radiation_source 'micro-focus rotating anode'
_diffrn_radiation_type CuK\a
_diffrn_radiation_wavelength 1.54180
_diffrn_reflns_av_R_equivalents 0.0000
_diffrn_reflns_av_sigmaI/netI 0.0383
_diffrn_reflns_limit_h_max 9
_diffrn_reflns_limit_h_min -12
_diffrn_reflns_limit_k_max 19
_diffrn_reflns_limit_k_min -19
_diffrn_reflns_limit_l_max 20
_diffrn_reflns_limit_l_min -20
_diffrn_reflns_number 17226
_diffrn_reflns_theta_full 70.52
_diffrn_reflns_theta_max 70.52
_diffrn_reflns_theta_min 2.75
_exptl_absorpt_coefficient_mu 1.255
_exptl_absorpt_correction_T_max 0.8847
_exptl_absorpt_correction_T_min 0.8056
_exptl_absorpt_correction_type multi-scan
_exptl_absorpt_process_details CrystalClear
_exptl_crystal_colour colourless
_exptl_crystal_density_diffrn 1.529
_exptl_crystal_description prism
_exptl_crystal_F_000 1361
_exptl_crystal_size_max 0.18
_exptl_crystal_size_mid 0.12
_exptl_crystal_size_min 0.10
_refine_diff_density_max 0.495
_refine_diff_density_min -0.458
_refine_diff_density_rms 0.097
_refine_ls_extinction_method none
_refine_ls_goodness_of_fit_ref 1.012
_refine_ls_hydrogen_treatment constr
_refine_ls_matrix_type full
_refine_ls_number_parameters 1927
_refine_ls_number_reflns 17226
_refine_ls_number_restraints 129
_refine_ls_restrained_S_all 1.012
_refine_ls_R_factor_all 0.2294
_refine_ls_R_factor_gt 0.1435
_refine_ls_shift/su_max 0.111
_refine_ls_shift/su_mean 0.021
_refine_ls_structure_factor_coef Fsqd
_refine_ls_weighting_details 'calc w=1/[\s^2^(Fo^2^)+(0.2300P)^2^+15.0000P] where P=(Fo^2^+2Fc^2^)/3'
_refine_ls_weighting_scheme calc
_refine_ls_wR_factor_gt 0.3700
_refine_ls_wR_factor_ref 0.4685
_reflns_number_gt 9321
_reflns_number_total 17226
_reflns_threshold_expression >2sigma(I)
_cod_data_source_file ja906119t_si_002.cif
_cod_data_source_block sk117l
_cod_original_cell_volume 2905.3(2)
_cod_original_formula_sum 'C120 H85 F36 N12 O18.50'
_cod_database_code 4105188

loop_
_symmetry_equiv_pos_as_xyz
'x, y, z'

loop_
_atom_site_label
_atom_site_type_symbol
_atom_site_fract_x
_atom_site_fract_y
_atom_site_fract_z
_atom_site_U_iso_or_equiv
_atom_site_adp_type
_atom_site_occupancy
_atom_site_symmetry_multiplicity
_atom_site_calc_flag
_atom_site_refinement_flags
_atom_site_disorder_assembly
_atom_site_disorder_group
C1_1 C 0.818(2) -0.2711(14) 0.4267(14) 0.086(6) Uani 1 1 d . . .
H1_1 H 0.7532 -0.2686 0.4762 0.103 Uiso 1 1 calc R . .
C2_1 C 0.909(2) -0.3463(14) 0.4146(14) 0.090(7) Uani 1 1 d . . .
H2_1 H 0.8996 -0.3972 0.4555 0.108 Uiso 1 1 calc R . .
C3_1 C 1.012(2) -0.3498(13) 0.3467(13) 0.089(6) Uani 1 1 d . . .
H3_1 H 1.0717 -0.4012 0.3434 0.107 Uiso 1 1 calc R . .
C4_1 C 1.027(2) -0.2784(13) 0.2843(12) 0.094(7) Uani 1 1 d . . .
H4_1 H 1.0973 -0.2780 0.2381 0.113 Uiso 1 1 calc R . .
C5_1 C 0.9294(17) -0.2044(11) 0.2927(11) 0.064(4) Uani 1 1 d . . .
C6_1 C 0.8304(16) -0.2002(12) 0.3596(11) 0.067(4) Uani 1 1 d . . .
N7_1 N 0.9284(15) -0.1246(9) 0.2355(9) 0.073(4) Uani 1 1 d . . .
H7_1 H 0.9813 -0.1114 0.1873 0.088 Uiso 1 1 calc R . .
C8_1 C 0.8221(18) -0.0719(12) 0.2749(14) 0.074(6) Uani 1 1 d . . .
C9_1 C 0.7677(17) -0.1195(12) 0.3463(11) 0.066(4) Uani 1 1 d . . .
H9_1 H 0.6930 -0.0984 0.3834 0.080 Uiso 1 1 calc R . .
C10_1 C 0.796(2) 0.0182(11) 0.2329(12) 0.077(6) Uani 1 1 d . . .
O11_1 O 0.8548(11) 0.0448(8) 0.1597(8) 0.075(3) Uani 1 1 d . . .
N12_1 N 0.7097(14) 0.0684(9) 0.2779(9) 0.072(4) Uani 1 1 d . . .
H12_1 H 0.6722 0.0415 0.3267 0.086 Uiso 1 1 calc R . .
C13_1 C 0.6647(17) 0.1610(11) 0.2611(12) 0.070(5) Uani 1 1 d . . .
C14_1 C 0.6061(18) 0.2014(11) 0.3266(11) 0.073(5) Uani 1 1 d . . .
H14_1 H 0.5965 0.1701 0.3819 0.087 Uiso 1 1 calc R . .
C15_1 C 0.5616(17) 0.2866(11) 0.3120(11) 0.072(5) Uani 1 1 d . A .
C16_1 C 0.5674(17) 0.3299(12) 0.2341(12) 0.072(5) Uani 1 1 d . . .
H16_1 H 0.5321 0.3895 0.2253 0.086 Uiso 1 1 calc R . .
C17_1 C 0.6232(16) 0.2896(10) 0.1673(10) 0.061(4) Uani 1 1 d . B .
C18_1 C 0.6729(18) 0.2010(11) 0.1799(11) 0.072(5) Uani 1 1 d . . .
H18_1 H 0.7099 0.1705 0.1349 0.087 Uiso 1 1 calc R . .
C19_1 C 0.5009(18) 0.3353(10) 0.3840(12) 0.110(9) Uani 1 1 d D . .
F20_1 F 0.470(3) 0.4223(12) 0.3613(18) 0.132(13) Uani 0.50 1 d PD A 1
F21_1 F 0.569(3) 0.325(2) 0.437(2) 0.17(2) Uani 0.50 1 d PD A 1
F22_1 F 0.395(3) 0.305(3) 0.427(2) 0.17(2) Uani 0.50 1 d PD A 1
C23_1 C 0.6263(12) 0.3353(9) 0.0787(9) 0.078(6) Uani 1 1 d D . .
F24_1 F 0.5258(14) 0.3263(14) 0.0611(12) 0.071(6) Uani 0.50 1 d PD B 3
F25_1 F 0.7244(17) 0.3075(15) 0.0197(13) 0.069(7) Uani 0.50 1 d PD B 3
F26_1 F 0.627(3) 0.4205(9) 0.0711(14) 0.099(11) Uani 0.50 1 d PD B 3
C1_2 C 0.1199(17) -0.2632(13) 0.8479(12) 0.074(5) Uani 1 1 d . . .
H1_2 H 0.0742 -0.2549 0.9025 0.089 Uiso 1 1 calc R . .
C2_2 C 0.185(2) -0.3462(13) 0.8301(14) 0.097(7) Uani 1 1 d . . .
H2_2 H 0.1807 -0.3940 0.8749 0.116 Uiso 1 1 calc R . .
C3_2 C 0.2503(16) -0.3611(12) 0.7558(12) 0.068(5) Uani 1 1 d . . .
H3_2 H 0.2908 -0.4180 0.7482 0.082 Uiso 1 1 calc R . .
C4_2 C 0.2591(19) -0.2950(12) 0.6907(12) 0.080(6) Uani 1 1 d . . .
H4_2 H 0.3083 -0.3060 0.6376 0.097 Uiso 1 1 calc R . .
C5_2 C 0.2009(17) -0.2142(9) 0.6984(9) 0.062(4) Uani 1 1 d . . .
C6_2 C 0.1280(13) -0.1950(11) 0.7800(9) 0.053(4) Uani 1 1 d . . .
N7_2 N 0.1943(12) -0.1352(10) 0.6471(9) 0.073(4) Uani 1 1 d . . .
H7_2 H 0.2336 -0.1265 0.5941 0.088 Uiso 1 1 calc R . .
C8_2 C 0.1143(15) -0.0668(11) 0.6907(12) 0.066(5) Uani 1 1 d . . .
C9_2 C 0.0780(12) -0.1096(11) 0.7725(10) 0.056(4) Uani 1 1 d . . .
H9_2 H 0.0253 -0.0826 0.8171 0.068 Uiso 1 1 calc R . .
C10_2 C 0.0894(15) 0.0193(11) 0.6487(11) 0.060(4) Uani 1 1 d . . .
O11_2 O 0.1354(11) 0.0391(9) 0.5702(7) 0.076(4) Uani 1 1 d . . .
N12_2 N 0.0098(13) 0.0757(9) 0.6966(9) 0.072(4) Uani 1 1 d . . .
H12_2 H -0.0133 0.0540 0.7499 0.087 Uiso 1 1 calc R . .
C13_2 C -0.0410(15) 0.1630(11) 0.6741(10) 0.063(4) Uani 1 1 d . . .
C14_2 C -0.1239(16) 0.2002(11) 0.7379(11) 0.066(4) Uani 1 1 d . . .
H14_2 H -0.1466 0.1678 0.7924 0.079 Uiso 1 1 calc R . .
C15_2 C -0.1738(18) 0.2888(11) 0.7188(11) 0.070(5) Uani 1 1 d . . .
C16_2 C -0.146(2) 0.3346(13) 0.6373(13) 0.087(6) Uani 1 1 d . . .
H16_2 H -0.1825 0.3936 0.6251 0.105 Uiso 1 1 calc R . .
C17_2 C -0.069(2) 0.2955(12) 0.5769(14) 0.101(8) Uani 1 1 d . C .
C18_2 C -0.0110(19) 0.2065(11) 0.5930(13) 0.086(6) Uani 1 1 d . . .
H18_2 H 0.0452 0.1789 0.5499 0.103 Uiso 1 1 calc R . .
C19_2 C -0.2602(18) 0.3336(11) 0.7847(12) 0.106(8) Uani 1 1 d D . .
F20_2 F -0.3600(13) 0.3792(9) 0.7611(8) 0.127(5) Uani 1 1 d D . .
F21_2 F -0.3017(14) 0.2817(8) 0.8561(8) 0.129(5) Uani 1 1 d D . .
F22_2 F -0.2055(13) 0.3897(10) 0.8024(10) 0.143(6) Uani 1 1 d D . .
C23_2 C -0.0360(19) 0.3418(11) 0.4881(13) 0.130(10) Uani 1 1 d D . .
F24_2 F -0.108(3) 0.4180(17) 0.476(2) 0.171(19) Uani 0.60 1 d PD C 1
F25_2 F -0.035(3) 0.2964(19) 0.431(2) 0.165(16) Uani 0.60 1 d PD C 1
F26_2 F 0.082(2) 0.3569(19) 0.4699(15) 0.141(11) Uani 0.60 1 d PD C 1
C1_3 C 0.366(2) -0.2895(13) 1.2429(13) 0.086(6) Uani 1 1 d . . .
H1_3 H 0.3104 -0.2857 1.2960 0.103 Uiso 1 1 calc R . .
C2_3 C 0.440(2) -0.3654(15) 1.2231(13) 0.095(7) Uani 1 1 d . . .
H2_3 H 0.4388 -0.4147 1.2663 0.113 Uiso 1 1 calc R . .
C3_3 C 0.5123(19) -0.3752(12) 1.1490(13) 0.080(6) Uani 1 1 d . . .
H3_3 H 0.5561 -0.4313 1.1408 0.096 Uiso 1 1 calc R . .
C4_3 C 0.5268(15) -0.3077(11) 1.0836(11) 0.065(4) Uani 1 1 d . . .
H4_3 H 0.5786 -0.3152 1.0302 0.078 Uiso 1 1 calc R . .
C5_3 C 0.4618(12) -0.2284(10) 1.1001(10) 0.063(4) Uani 1 1 d . . .
C6_3 C 0.3800(14) -0.2183(11) 1.1780(11) 0.066(5) Uani 1 1 d . . .
N7_3 N 0.4599(13) -0.1479(9) 1.0461(8) 0.062(3) Uani 1 1 d . . .
H7_3 H 0.5025 -0.1376 0.9939 0.074 Uiso 1 1 calc R . .
C8_3 C 0.3756(17) -0.0859(11) 1.0924(14) 0.071(5) Uani 1 1 d . . .
C9_3 C 0.3274(15) -0.1312(11) 1.1710(12) 0.065(4) Uani 1 1 d . . .
H9_3 H 0.2668 -0.1060 1.2141 0.078 Uiso 1 1 calc R . .
C10_3 C 0.3534(13) 0.0039(11) 1.0528(12) 0.064(5) Uani 1 1 d . . .
O11_3 O 0.4072(11) 0.0259(8) 0.9778(7) 0.072(3) Uani 1 1 d . . .
N12_3 N 0.2623(13) 0.0561(10) 1.0995(9) 0.071(4) Uani 1 1 d . . .
H12_3 H 0.2234 0.0302 1.1484 0.085 Uiso 1 1 calc R . .
C13_3 C 0.2224(14) 0.1459(11) 1.0800(11) 0.062(4) Uani 1 1 d . . .
C14_3 C 0.1175(11) 0.1808(10) 1.1380(9) 0.055(4) Uani 1 1 d . . .
H14_3 H 0.0772 0.1444 1.1858 0.066 Uiso 1 1 calc R . .
C15_3 C 0.0750(12) 0.2684(11) 1.1239(10) 0.059(4) Uani 1 1 d . D .
C16_3 C 0.1305(16) 0.3226(10) 1.0537(10) 0.058(4) Uani 1 1 d . . .
H16_3 H 0.1007 0.3831 1.0455 0.070 Uiso 1 1 calc R . .
C17_3 C 0.2282(18) 0.2879(10) 0.9969(11) 0.073(5) Uani 1 1 d . E .
C18_3 C 0.2767(18) 0.1992(11) 1.0078(11) 0.069(5) Uani 1 1 d . . .
H18_3 H 0.3447 0.1761 0.9671 0.083 Uiso 1 1 calc R . .
C19_3 C -0.0297(14) 0.3071(9) 1.1856(10) 0.083(6) Uani 1 1 d D . .
F20_3 F -0.106(3) 0.2494(19) 1.221(2) 0.088(10) Uani 0.50 1 d PD D 1
F21_3 F 0.007(2) 0.3246(19) 1.2468(16) 0.099(10) Uani 0.50 1 d PD D 1
F22_3 F -0.093(3) 0.3805(12) 1.1538(14) 0.103(12) Uani 0.50 1 d PD D 1
C23_3 C 0.2974(17) 0.3441(9) 0.9220(11) 0.094(7) Uani 1 1 d D . .
F24_3 F 0.404(3) 0.3051(13) 0.880(2) 0.16(2) Uani 0.50 1 d PD E 3
F25_3 F 0.224(3) 0.376(3) 0.8707(18) 0.160(18) Uani 0.50 1 d PD E 3
F26_3 F 0.323(3) 0.4138(17) 0.9414(15) 0.107(10) Uani 0.50 1 d PD E 3
C1_4 C 0.1471(17) 1.1687(12) -0.1828(11) 0.069(5) Uani 1 1 d . . .
H1_4 H 0.2053 1.1618 -0.2344 0.082 Uiso 1 1 calc R . .
C2_4 C 0.0834(16) 1.2492(11) -0.1742(13) 0.073(5) Uani 1 1 d . . .
H2_4 H 0.0950 1.2978 -0.2177 0.087 Uiso 1 1 calc R . .
C3_4 C -0.0076(19) 1.2566(13) -0.0904(13) 0.081(6) Uani 1 1 d . . .
H3_4 H -0.0540 1.3114 -0.0797 0.098 Uiso 1 1 calc R . .
C4_4 C -0.0224(19) 1.1849(12) -0.0311(13) 0.076(5) Uani 1 1 d . . .
H4_4 H -0.0825 1.1891 0.0203 0.091 Uiso 1 1 calc R . .
C5_4 C 0.0495(17) 1.1054(12) -0.0448(11) 0.070(5) Uani 1 1 d . . .
C6_4 C 0.1331(16) 1.0958(12) -0.1214(10) 0.063(5) Uani 1 1 d . . .
N7_4 N 0.0527(14) 1.0271(9) 0.0046(10) 0.072(4) Uani 1 1 d . . .
H7_4 H 0.0059 1.0161 0.0556 0.087 Uiso 1 1 calc R . .
C8_4 C 0.1380(17) 0.9676(12) -0.0351(11) 0.064(4) Uani 1 1 d . . .
C9_4 C 0.1909(15) 1.0055(11) -0.1140(10) 0.058(4) Uani 1 1 d . . .
H9_4 H 0.2525 0.9784 -0.1554 0.070 Uiso 1 1 calc R . .
C10_4 C 0.166(2) 0.8790(11) 0.0053(11) 0.071(5) Uani 1 1 d . . .
O11_4 O 0.1022(10) 0.8522(7) 0.0765(8) 0.064(3) Uani 1 1 d . . .
N12_4 N 0.2425(14) 0.8251(9) -0.0400(10) 0.071(4) Uani 1 1 d . . .
H12_4 H 0.2728 0.8493 -0.0917 0.086 Uiso 1 1 calc R . .
C13_4 C 0.2873(17) 0.7344(9) -0.0220(10) 0.063(4) Uani 1 1 d . . .
C14_4 C 0.3867(19) 0.6990(11) -0.0763(12) 0.077(5) Uani 1 1 d . . .
H14_4 H 0.4279 0.7347 -0.1243 0.092 Uiso 1 1 calc R . .
C15_4 C 0.4290(16) 0.6097(10) -0.0620(10) 0.063(5) Uani 1 1 d . F .
C16_4 C 0.3718(17) 0.5593(14) 0.0066(12) 0.079(6) Uani 1 1 d . . .
H16_4 H 0.4031 0.4992 0.0175 0.095 Uiso 1 1 calc R . .
C17_4 C 0.2680(14) 0.5944(11) 0.0612(10) 0.060(4) Uani 1 1 d . G .
C18_4 C 0.2239(15) 0.6817(12) 0.0486(11) 0.063(4) Uani 1 1 d . . .
H18_4 H 0.1527 0.7059 0.0864 0.076 Uiso 1 1 calc R . .
C19_4 C 0.5415(15) 0.5727(10) -0.1275(9) 0.086(6) Uani 1 1 d D . .
F20_4 F 0.6168(17) 0.5086(17) -0.0946(14) 0.113(14) Uani 0.50 1 d PD F 1
F21_4 F 0.610(2) 0.6284(11) -0.1827(13) 0.073(8) Uani 0.50 1 d PD F 1
F22_4 F 0.488(3) 0.540(2) -0.1707(18) 0.16(2) Uani 0.50 1 d PD F 1
C23_4 C 0.2077(14) 0.5358(10) 0.1366(10) 0.084(6) Uani 1 1 d D . .
F24_4 F 0.233(3) 0.4558(13) 0.1201(19) 0.110(10) Uani 0.50 1 d PD G 3
F25_4 F 0.235(2) 0.5359(16) 0.2053(14) 0.088(7) Uani 0.50 1 d PD G 3
F26_4 F 0.0841(13) 0.5610(15) 0.1486(13) 0.082(7) Uani 0.50 1 d PD G 3
C1_5 C 0.3944(17) 1.1516(13) 0.2114(11) 0.073(5) Uani 1 1 d . . .
H1_5 H 0.4491 1.1447 0.1587 0.088 Uiso 1 1 calc R . .
C2_5 C 0.3277(15) 1.2281(12) 0.2229(10) 0.064(5) Uani 1 1 d . . .
H2_5 H 0.3301 1.2756 0.1778 0.077 Uiso 1 1 calc R . .
C3_5 C 0.249(2) 1.2388(12) 0.3064(12) 0.082(6) Uani 1 1 d . . .
H3_5 H 0.2037 1.2944 0.3151 0.099 Uiso 1 1 calc R . .
C4_5 C 0.2408(17) 1.1714(12) 0.3714(12) 0.081(6) Uani 1 1 d . . .
H4_5 H 0.1917 1.1782 0.4257 0.097 Uiso 1 1 calc R . .
C5_5 C 0.3087(13) 1.0914(12) 0.3535(10) 0.056(4) Uani 1 1 d . . .
C6_5 C 0.3847(15) 1.0800(11) 0.2773(10) 0.058(4) Uani 1 1 d . . .
N7_5 N 0.3162(13) 1.0127(8) 0.4103(9) 0.065(4) Uani 1 1 d . . .
H7_5 H 0.2789 1.0039 0.4637 0.078 Uiso 1 1 calc R . .
C8_5 C 0.3888(16) 0.9564(11) 0.3678(9) 0.057(4) Uani 1 1 d . . .
C9_5 C 0.4419(18) 0.9880(11) 0.2846(10) 0.070(5) Uani 1 1 d . . .
H9_5 H 0.4996 0.9581 0.2436 0.084 Uiso 1 1 calc R . .
C10_5 C 0.4248(19) 0.8656(13) 0.4085(12) 0.076(5) Uani 1 1 d . . .
O11_5 O 0.3773(11) 0.8437(7) 0.4827(8) 0.071(3) Uani 1 1 d . . .
N12_5 N 0.4963(13) 0.8096(8) 0.3602(9) 0.064(4) Uani 1 1 d . . .
H12_5 H 0.5171 0.8301 0.3065 0.077 Uiso 1 1 calc R . .
C13_5 C 0.5434(16) 0.7194(11) 0.3856(11) 0.063(4) Uani 1 1 d . . .
C14_5 C 0.6229(17) 0.6799(12) 0.3236(11) 0.067(5) Uani 1 1 d . . .
H14_5 H 0.6387 0.7109 0.2681 0.081 Uiso 1 1 calc R . .
C15_5 C 0.6820(17) 0.5939(13) 0.3407(12) 0.075(5) Uani 1 1 d . H .
C16_5 C 0.6494(19) 0.5483(13) 0.4179(12) 0.084(6) Uani 1 1 d . . .
H16_5 H 0.6846 0.4890 0.4295 0.100 Uiso 1 1 calc R . .
C17_5 C 0.5638(19) 0.5880(12) 0.4814(11) 0.077(5) Uani 1 1 d . . .
C18_5 C 0.5115(19) 0.6725(13) 0.4650(11) 0.076(5) Uani 1 1 d . . .
H18_5 H 0.4531 0.6991 0.5080 0.091 Uiso 1 1 calc R . .
C19_5 C 0.7720(14) 0.5461(10) 0.2739(9) 0.079(6) Uani 1 1 d D . .
F20_5 F 0.8722(15) 0.5069(18) 0.2985(14) 0.071(7) Uani 0.50 1 d PD H 1
F21_5 F 0.805(3) 0.5972(16) 0.1997(12) 0.111(13) Uani 0.50 1 d PD H 1
F22_5 F 0.717(3) 0.4863(16) 0.2623(16) 0.093(9) Uani 0.50 1 d PD H 1
C23_5 C 0.523(2) 0.5388(10) 0.5696(13) 0.136(12) Uani 1 1 d D . .
F24_5 F 0.5799(15) 0.4565(8) 0.5769(9) 0.143(6) Uani 1 1 d D . .
F25_5 F 0.546(2) 0.5762(10) 0.6222(9) 0.214(12) Uani 1 1 d D . .
F26_5 F 0.4015(16) 0.5376(12) 0.5897(13) 0.227(13) Uani 1 1 d D . .
C1_6 C 0.6824(19) 1.1534(13) 0.6277(12) 0.079(5) Uani 1 1 d . . .
H1_6 H 0.7502 1.1512 0.5798 0.095 Uiso 1 1 calc R . .
C2_6 C 0.604(2) 1.2256(12) 0.6342(13) 0.082(6) Uani 1 1 d . . .
H2_6 H 0.6125 1.2752 0.5914 0.098 Uiso 1 1 calc R . .
C3_6 C 0.506(2) 1.2275(14) 0.7070(14) 0.090(6) Uani 1 1 d . . .
H3_6 H 0.4477 1.2794 0.7106 0.108 Uiso 1 1 calc R . .
C4_6 C 0.4888(16) 1.1609(12) 0.7722(12) 0.072(5) Uani 1 1 d . . .
H4_6 H 0.4252 1.1671 0.8217 0.087 Uiso 1 1 calc R . .
C5_6 C 0.5678(19) 1.0848(12) 0.7628(11) 0.070(5) Uani 1 1 d . . .
C6_6 C 0.6693(17) 1.0793(12) 0.6890(10) 0.066(5) Uani 1 1 d . . .
N7_6 N 0.5799(13) 1.0078(10) 0.8110(9) 0.065(4) Uani 1 1 d . . .
H7_6 H 0.5274 0.9945 0.8594 0.077 Uiso 1 1 calc R . .
C8_6 C 0.6802(17) 0.9509(11) 0.7797(10) 0.061(4) Uani 1 1 d . . .
C9_6 C 0.7407(18) 0.9929(11) 0.6977(12) 0.074(5) Uani 1 1 d . . .
H9_6 H 0.8109 0.9693 0.6587 0.089 Uiso 1 1 calc R . .
C10_6 C 0.7100(15) 0.8647(13) 0.8209(14) 0.075(5) Uani 1 1 d . . .
O11_6 O 0.6526(13) 0.8359(8) 0.8911(7) 0.077(4) Uani 1 1 d . . .
N12_6 N 0.8037(13) 0.8096(10) 0.7718(9) 0.068(4) Uani 1 1 d . . .
H12_6 H 0.8364 0.8336 0.7204 0.081 Uiso 1 1 calc R . .
C13_6 C 0.8500(17) 0.7219(11) 0.7954(10) 0.065(4) Uani 1 1 d . . .
C14_6 C 0.9031(16) 0.6761(12) 0.7293(13) 0.072(5) Uani 1 1 d . . .
H14_6 H 0.9058 0.7054 0.6739 0.087 Uiso 1 1 calc R . .
C15_6 C 0.9535(18) 0.5850(12) 0.7445(12) 0.090(6) Uani 1 1 d . I .
C16_6 C 0.9396(19) 0.5423(13) 0.8260(12) 0.088(6) Uani 1 1 d . . .
H16_6 H 0.9674 0.4817 0.8383 0.105 Uiso 1 1 calc R . .
C17_6 C 0.8854(15) 0.5889(12) 0.8880(11) 0.077(6) Uani 1 1 d . . .
C18_6 C 0.8382(14) 0.6761(11) 0.8759(10) 0.060(4) Uani 1 1 d . . .
H18_6 H 0.7982 0.7044 0.9221 0.073 Uiso 1 1 calc R . .
C19_6 C 1.0042(19) 0.5429(10) 0.6717(11) 0.133(12) Uani 1 1 d D . .
F20_6 F 1.094(3) 0.5766(14) 0.6095(14) 0.16(2) Uani 0.50 1 d PD I 1
F21_6 F 0.922(3) 0.5279(17) 0.637(2) 0.19(2) Uani 0.50 1 d PD I 1
F22_6 F 1.057(3) 0.4671(13) 0.7081(12) 0.18(2) Uani 0.50 1 d PD I 1
C23_6 C 0.8850(17) 0.5455(10) 0.9744(11) 0.097(7) Uani 1 1 d D . .
F24_6 F 0.8939(13) 0.4580(6) 0.9844(7) 0.117(5) Uani 1 1 d D . .
F25_6 F 0.7805(12) 0.5692(8) 1.0307(8) 0.126(5) Uani 1 1 d D . .
F26_6 F 0.9788(13) 0.5532(9) 1.0027(8) 0.141(6) Uani 1 1 d D . .
O1_7 O 0.4081(12) 0.9858(8) 0.6750(7) 0.072(3) Uani 1 1 d . . .
C2_7 C 0.4506(16) 0.9028(13) 0.6987(12) 0.072(5) Uani 1 1 d . . .
C3_7 C 0.5173(18) 0.8523(11) 0.6290(10) 0.075(5) Uani 1 1 d . . .
H3_7 H 0.4553 0.8411 0.6040 0.089 Uiso 1 1 calc R . .
O4_7 O 0.5993(13) 0.9007(9) 0.5677(8) 0.088(4) Uani 1 1 d . . .
C5_7 C 0.550(2) 0.9850(12) 0.5368(14) 0.088(7) Uani 1 1 d . . .
C6_7 C 0.4248(18) 1.0152(11) 0.5853(12) 0.080(5) Uani 1 1 d . . .
H6_7 H 0.3642 0.9926 0.5676 0.096 Uiso 1 1 calc R . .
O7_7 O 0.4198(13) 0.8701(9) 0.7713(8) 0.081(4) Uani 1 1 d . . .
C8_7 C 0.5939(19) 0.7635(14) 0.6603(13) 0.088(6) Uani 1 1 d . . .
H8A_7 H 0.6399 0.7349 0.6129 0.132 Uiso 1 1 calc R . .
H8B_7 H 0.5377 0.7263 0.7000 0.132 Uiso 1 1 calc R . .
H8C_7 H 0.6517 0.7738 0.6876 0.132 Uiso 1 1 calc R . .
O9_7 O 0.6147(15) 1.0241(9) 0.4773(9) 0.108(5) Uani 1 1 d . . .
C10_7 C 0.392(2) 1.1137(13) 0.5732(14) 0.087(6) Uani 1 1 d . . .
H10A_7 H 0.3076 1.1304 0.6061 0.130 Uiso 1 1 calc R . .
H10B_7 H 0.3979 1.1374 0.5143 0.130 Uiso 1 1 calc R . .
H10C_7 H 0.4496 1.1367 0.5915 0.130 Uiso 1 1 calc R . .
O1_8 O 0.1178(12) 0.8858(8) 0.3816(7) 0.082(4) Uani 1 1 d . . .
C2_8 C 0.069(2) 0.9660(13) 0.3521(13) 0.080(6) Uani 1 1 d . . .
C3_8 C -0.0519(18) 0.9987(12) 0.4110(11) 0.084(5) Uani 1 1 d . . .
H3_8 H -0.1193 0.9795 0.3973 0.101 Uiso 1 1 calc R . .
O4_8 O -0.0598(13) 0.9651(9) 0.4989(8) 0.088(4) Uani 1 1 d . . .
C5_8 C -0.0233(18) 0.8813(15) 0.5190(11) 0.084(6) Uani 1 1 d . . .
C6_8 C 0.0506(16) 0.8337(12) 0.4506(10) 0.079(5) Uani 1 1 d . . .
H6_8 H -0.0101 0.8143 0.4303 0.094 Uiso 1 1 calc R . .
O7_8 O 0.1094(14) 1.0060(10) 0.2879(9) 0.092(4) Uani 1 1 d . . .
C8_8 C -0.078(2) 1.0960(13) 0.3977(14) 0.092(6) Uani 1 1 d . . .
H8A_8 H -0.1575 1.1151 0.4349 0.138 Uiso 1 1 calc R . .
H8B_8 H -0.0803 1.1191 0.3399 0.138 Uiso 1 1 calc R . .
H8C_8 H -0.0125 1.1171 0.4096 0.138 Uiso 1 1 calc R . .
O9_8 O -0.0427(15) 0.8471(10) 0.5917(8) 0.107(5) Uani 1 1 d . . .
C10_8 C 0.131(2) 0.7537(15) 0.4798(14) 0.111(8) Uani 1 1 d . . .
H10A_8 H 0.1799 0.7259 0.4323 0.167 Uiso 1 1 calc R . .
H10B_8 H 0.0801 0.7137 0.5202 0.167 Uiso 1 1 calc R . .
H10C_8 H 0.1869 0.7687 0.5060 0.167 Uiso 1 1 calc R . .
O1_9 O 0.6573(11) 0.9798(9) 0.0809(8) 0.074(3) Uani 1 1 d . . .
C2_9 C 0.6936(16) 0.8970(14) 0.1072(12) 0.073(5) Uani 1 1 d . . .
C3_9 C 0.7775(15) 0.8461(11) 0.0358(9) 0.070(4) Uani 1 1 d . . .
H3_9 H 0.7242 0.8285 0.0079 0.084 Uiso 1 1 calc R . .
O4_9 O 0.8590(11) 0.8983(8) -0.0235(7) 0.070(3) Uani 1 1 d . . .
C5_9 C 0.8063(19) 0.9800(14) -0.0500(13) 0.075(5) Uani 1 1 d . . .
C6_9 C 0.6805(14) 1.0125(11) -0.0107(10) 0.068(4) Uani 1 1 d . . .
H6_9 H 0.6233 0.9918 -0.0331 0.081 Uiso 1 1 calc R . .
O7_9 O 0.6593(13) 0.8603(9) 0.1751(8) 0.087(4) Uani 1 1 d . . .
C8_9 C 0.854(2) 0.7653(13) 0.0749(12) 0.092(7) Uani 1 1 d . . .
H8A_9 H 0.9044 0.7319 0.0318 0.138 Uiso 1 1 calc R . .
H8B_9 H 0.7990 0.7295 0.1175 0.138 Uiso 1 1 calc R . .
H8C_9 H 0.9085 0.7830 0.1005 0.138 Uiso 1 1 calc R . .
O9_9 O 0.8662(13) 1.0199(9) -0.1175(8) 0.081(4) Uani 1 1 d . . .
C10_9 C 0.6509(19) 1.1097(15) -0.0192(14) 0.093(6) Uani 1 1 d . . .
H10A_9 H 0.5642 1.1268 0.0094 0.139 Uiso 1 1 calc R . .
H10B_9 H 0.6652 1.1360 -0.0782 0.139 Uiso 1 1 calc R . .
H10C_9 H 0.7040 1.1295 0.0056 0.139 Uiso 1 1 calc R . .
O50_9 O 0.283(6) 0.514(4) 0.489(4) 0.32(4) Uani 0.50 1 d P . .

loop_
_atom_site_aniso_label
_atom_site_aniso_U_11
_atom_site_aniso_U_22
_atom_site_aniso_U_33
_atom_site_aniso_U_23
_atom_site_aniso_U_13
_atom_site_aniso_U_12
C1_1 0.086(15) 0.084(14) 0.092(14) 0.007(11) -0.042(12) -0.022(11)
C2_1 0.13(2) 0.075(13) 0.075(13) 0.004(10) -0.056(14) -0.020(13)
C3_1 0.107(18) 0.079(13) 0.071(12) 0.012(10) -0.039(12) -0.002(11)
C4_1 0.14(2) 0.088(13) 0.068(11) -0.041(10) -0.059(12) 0.020(13)
C5_1 0.060(12) 0.064(10) 0.073(11) -0.009(8) -0.034(9) 0.000(8)
C6_1 0.043(10) 0.082(12) 0.075(11) -0.003(9) -0.023(8) -0.014(8)
N7_1 0.089(11) 0.058(8) 0.061(8) -0.004(6) -0.010(7) -0.009(8)
C8_1 0.061(12) 0.069(11) 0.115(15) -0.032(11) -0.062(11) 0.012(9)
C9_1 0.058(11) 0.085(12) 0.057(9) -0.007(8) -0.023(8) -0.010(9)
C10_1 0.118(17) 0.059(10) 0.071(11) 0.027(8) -0.064(12) -0.035(11)
O11_1 0.056(8) 0.079(8) 0.081(8) -0.012(6) -0.015(6) -0.001(6)
N12_1 0.076(10) 0.048(7) 0.076(9) -0.017(6) -0.001(8) 0.002(7)
C13_1 0.064(12) 0.070(10) 0.093(12) -0.050(9) -0.042(10) 0.022(8)
C14_1 0.084(14) 0.063(10) 0.061(10) -0.002(8) -0.018(9) -0.004(9)
C15_1 0.083(13) 0.067(10) 0.089(12) -0.050(9) -0.062(10) 0.034(8)
C16_1 0.074(13) 0.064(10) 0.081(12) -0.020(9) -0.030(10) 0.002(8)
C17_1 0.067(11) 0.062(9) 0.075(10) -0.039(7) -0.043(8) 0.008(7)
C18_1 0.098(15) 0.061(10) 0.066(10) -0.002(8) -0.050(10) 0.000(9)
C19_1 0.15(3) 0.067(14) 0.103(18) -0.029(13) -0.022(17) 0.011(14)
F20_1 0.21(3) 0.066(17) 0.10(2) -0.056(17) -0.03(2) 0.051(17)
F21_1 0.24(5) 0.20(4) 0.062(19) -0.05(2) -0.08(2) 0.09(4)
F22_1 0.09(2) 0.27(6) 0.16(4) -0.08(3) 0.04(2) -0.09(3)
C23_1 0.041(11) 0.089(14) 0.077(12) 0.001(10) -0.007(9) 0.015(9)
F24_1 0.045(11) 0.127(18) 0.059(12) -0.044(11) -0.045(10) 0.018(10)
F25_1 0.072(16) 0.075(13) 0.038(10) 0.003(9) -0.019(10) 0.022(10)
F26_1 0.12(2) 0.057(13) 0.100(18) 0.060(13) -0.046(15) -0.025(13)
C1_2 0.059(12) 0.097(14) 0.073(11) -0.001(9) -0.034(9) -0.021(10)
C2_2 0.122(19) 0.067(12) 0.085(14) 0.007(10) -0.011(13) -0.025(12)
C3_2 0.048(11) 0.061(10) 0.082(12) 0.006(8) -0.016(9) -0.003(8)
C4_2 0.090(15) 0.070(12) 0.085(12) -0.049(10) -0.014(10) 0.005(10)
C5_2 0.083(12) 0.041(7) 0.047(8) -0.004(6) -0.012(8) 0.009(7)
C6_2 0.030(8) 0.074(10) 0.055(8) -0.011(7) -0.012(6) -0.009(7)
N7_2 0.047(9) 0.082(10) 0.067(8) 0.026(7) -0.004(7) -0.018(7)
C8_2 0.042(10) 0.053(9) 0.099(13) -0.004(8) -0.032(9) 0.012(7)
C9_2 0.008(7) 0.094(12) 0.071(10) -0.020(8) -0.021(6) 0.004(7)
C10_2 0.043(10) 0.077(11) 0.072(11) -0.015(8) -0.036(9) -0.005(8)
O11_2 0.053(7) 0.097(9) 0.055(7) 0.012(6) -0.006(5) -0.003(6)
N12_2 0.055(9) 0.064(8) 0.069(8) 0.018(7) 0.005(7) -0.010(7)
C13_2 0.045(10) 0.074(11) 0.059(9) -0.027(8) 0.001(7) 0.008(8)
C14_2 0.057(11) 0.070(10) 0.058(9) -0.005(8) -0.001(8) -0.008(8)
C15_2 0.088(13) 0.058(9) 0.072(10) -0.038(8) -0.037(9) 0.021(8)
C16_2 0.107(17) 0.063(11) 0.094(15) -0.007(10) -0.051(13) 0.008(11)
C17_2 0.119(18) 0.049(10) 0.095(14) -0.020(9) 0.019(12) 0.013(10)
C18_2 0.091(15) 0.045(9) 0.091(13) 0.003(8) -0.003(11) 0.003(9)
C19_2 0.12(2) 0.083(15) 0.102(17) -0.003(13) -0.028(15) 0.005(14)
F20_2 0.133(12) 0.132(12) 0.106(10) -0.031(8) -0.048(9) 0.031(9)
F21_2 0.148(12) 0.095(9) 0.088(8) -0.006(7) 0.028(8) 0.003(8)
F22_2 0.143(13) 0.150(13) 0.144(12) -0.092(11) 0.007(10) -0.035(10)
C23_2 0.17(3) 0.077(17) 0.12(2) 0.008(15) -0.04(2) 0.018(17)
F24_2 0.18(3) 0.17(3) 0.067(14) 0.030(16) -0.005(18) 0.07(2)
F25_2 0.21(3) 0.16(3) 0.12(2) -0.059(19) -0.08(2) 0.07(2)
F26_2 0.13(2) 0.17(3) 0.078(16) 0.033(16) 0.023(13) -0.05(2)
C1_3 0.080(14) 0.076(13) 0.091(13) 0.015(10) -0.015(11) -0.032(11)
C2_3 0.14(2) 0.081(14) 0.067(12) -0.002(10) -0.034(13) -0.032(13)
C3_3 0.083(14) 0.060(11) 0.095(14) -0.033(10) -0.013(11) 0.000(9)
C4_3 0.042(10) 0.074(11) 0.079(11) -0.020(9) -0.008(8) -0.015(8)
C5_3 0.072(12) 0.051(9) 0.063(9) -0.006(7) -0.025(8) 0.004(7)
C6_3 0.034(9) 0.071(10) 0.075(11) 0.008(8) -0.006(7) -0.003(7)
N7_3 0.067(10) 0.070(9) 0.057(8) -0.015(6) -0.021(7) -0.019(7)
C8_3 0.056(12) 0.057(10) 0.113(15) -0.007(9) -0.052(11) 0.000(8)
C9_3 0.044(10) 0.061(10) 0.080(11) -0.019(8) -0.010(8) 0.008(7)
C10_3 0.014(8) 0.078(11) 0.098(13) 0.013(9) -0.029(8) -0.014(7)
O11_3 0.059(8) 0.081(8) 0.061(7) 0.007(6) -0.009(6) -0.013(6)
N12_3 0.046(9) 0.082(10) 0.066(8) 0.016(7) -0.007(7) -0.015(7)
C13_3 0.028(9) 0.080(11) 0.088(12) -0.008(9) -0.043(9) 0.001(8)
C14_3 0.004(6) 0.084(11) 0.054(8) 0.010(7) 0.002(5) 0.001(6)
C15_3 0.009(7) 0.076(10) 0.069(9) 0.008(7) -0.001(6) 0.003(6)
C16_3 0.057(11) 0.054(9) 0.069(10) -0.013(7) -0.024(8) -0.006(7)
C17_3 0.088(14) 0.048(9) 0.071(11) -0.016(8) -0.011(9) 0.005(8)
C18_3 0.083(13) 0.069(11) 0.066(10) -0.017(8) -0.035(9) -0.005(9)
C19_3 0.055(13) 0.077(13) 0.092(14) 0.019(11) -0.014(11) -0.004(10)
F20_3 0.058(17) 0.088(17) 0.09(2) 0.015(14) -0.004(14) 0.000(12)
F21_3 0.057(16) 0.14(3) 0.10(2) -0.040(17) -0.024(14) 0.013(15)
F22_3 0.15(3) 0.048(12) 0.056(12) 0.009(10) 0.013(14) 0.029(14)
C23_3 0.13(2) 0.057(12) 0.104(17) -0.016(11) -0.047(16) 0.001(12)
F24_3 0.16(3) 0.059(14) 0.17(3) -0.037(19) 0.12(3) -0.048(18)
F25_3 0.25(5) 0.21(4) 0.067(16) 0.05(2) -0.08(2) -0.16(4)
F26_3 0.12(3) 0.10(2) 0.091(16) -0.030(14) 0.029(17) -0.079(19)
C1_4 0.055(11) 0.087(13) 0.073(11) -0.030(9) -0.032(9) 0.007(9)
C2_4 0.054(11) 0.061(10) 0.093(13) -0.004(9) -0.020(9) 0.003(8)
C3_4 0.075(14) 0.078(13) 0.097(14) 0.007(10) -0.052(12) -0.007(10)
C4_4 0.079(14) 0.072(12) 0.088(13) -0.028(10) -0.043(11) 0.005(9)
C5_4 0.069(12) 0.072(11) 0.058(10) -0.003(8) -0.005(8) -0.016(9)
C6_4 0.068(12) 0.082(11) 0.059(9) -0.049(9) -0.026(8) -0.001(8)
N7_4 0.058(10) 0.062(8) 0.093(11) 0.002(7) -0.034(8) 0.001(7)
C8_4 0.053(11) 0.074(11) 0.072(11) -0.006(9) -0.029(9) -0.014(9)
C9_4 0.040(9) 0.075(11) 0.054(9) -0.015(7) -0.010(7) 0.002(7)
C10_4 0.110(16) 0.059(10) 0.064(10) -0.007(8) -0.050(11) -0.023(10)
O11_4 0.043(7) 0.067(7) 0.081(8) -0.021(6) -0.023(6) 0.008(5)
N12_4 0.081(11) 0.057(8) 0.086(10) -0.039(7) -0.040(8) 0.021(7)
C13_4 0.090(13) 0.042(8) 0.056(9) -0.022(7) -0.018(8) 0.004(8)
C14_4 0.098(15) 0.062(10) 0.084(12) -0.037(9) -0.043(11) 0.012(9)
C15_4 0.075(12) 0.055(9) 0.056(9) -0.034(7) -0.023(8) 0.026(8)
C16_4 0.040(10) 0.099(14) 0.090(13) 0.020(10) -0.033(9) -0.010(9)
C17_4 0.026(9) 0.074(11) 0.069(10) 0.002(8) -0.010(7) -0.005(7)
C18_4 0.033(9) 0.086(12) 0.073(10) -0.016(9) -0.019(8) -0.004(8)
C19_4 0.083(16) 0.097(15) 0.076(13) -0.030(12) -0.028(12) 0.012(13)
F20_4 0.040(12) 0.15(3) 0.065(15) 0.042(15) 0.008(10) 0.064(13)
F21_4 0.11(2) 0.051(10) 0.049(11) -0.020(8) -0.005(11) -0.001(11)
F22_4 0.16(4) 0.16(3) 0.14(3) -0.06(2) 0.10(3) -0.09(3)
C23_4 0.070(16) 0.091(16) 0.085(14) -0.007(11) -0.013(11) -0.017(11)
F24_4 0.11(3) 0.067(14) 0.14(3) -0.018(15) -0.02(2) -0.012(16)
F25_4 0.083(18) 0.072(15) 0.114(19) 0.005(13) -0.047(15) -0.015(12)
F26_4 0.027(11) 0.15(2) 0.074(13) 0.017(13) -0.026(9) -0.046(11)
C1_5 0.051(11) 0.100(14) 0.059(10) 0.006(9) -0.013(8) -0.014(10)
C2_5 0.039(10) 0.086(12) 0.066(10) 0.016(8) -0.037(8) -0.006(8)
C3_5 0.106(16) 0.061(11) 0.075(12) -0.014(9) -0.030(11) 0.005(10)
C4_5 0.056(12) 0.078(12) 0.085(12) 0.024(9) -0.014(9) -0.009(9)
C5_5 0.020(8) 0.096(12) 0.060(9) -0.008(8) -0.026(7) -0.014(7)
C6_5 0.041(10) 0.069(10) 0.058(9) -0.012(7) -0.015(7) 0.005(7)
N7_5 0.072(10) 0.056(8) 0.079(9) -0.037(7) -0.031(8) 0.009(6)
C8_5 0.055(10) 0.069(10) 0.053(8) 0.008(7) -0.029(7) -0.023(8)
C9_5 0.083(13) 0.060(9) 0.055(9) -0.010(7) 0.001(8) -0.011(8)
C10_5 0.088(15) 0.077(12) 0.068(12) 0.005(9) -0.027(10) -0.032(10)
O11_5 0.070(8) 0.058(6) 0.074(8) -0.011(5) -0.012(6) -0.001(6)
N12_5 0.073(10) 0.056(7) 0.076(8) -0.043(6) -0.037(7) 0.021(6)
C13_5 0.058(11) 0.059(9) 0.075(11) -0.004(8) -0.032(9) -0.004(8)
C14_5 0.065(12) 0.072(11) 0.065(10) -0.027(8) -0.021(8) 0.007(8)
C15_5 0.054(12) 0.082(13) 0.076(12) -0.004(9) -0.010(9) -0.006(9)
C16_5 0.074(13) 0.070(12) 0.077(12) -0.009(9) 0.011(10) 0.002(10)
C17_5 0.079(13) 0.070(11) 0.063(10) 0.008(8) -0.012(9) -0.004(9)
C18_5 0.080(14) 0.088(13) 0.059(10) -0.027(9) -0.018(9) 0.001(10)
C19_5 0.071(14) 0.079(13) 0.073(12) -0.029(10) -0.005(10) 0.012(11)
F20_5 0.026(11) 0.087(16) 0.081(15) -0.035(12) 0.007(9) 0.022(10)
F21_5 0.20(4) 0.072(15) 0.041(13) -0.012(11) -0.016(16) 0.004(17)
F22_5 0.13(2) 0.096(16) 0.076(18) -0.066(14) -0.027(15) -0.004(15)
C23_5 0.19(3) 0.053(12) 0.094(17) 0.010(11) 0.029(18) 0.009(15)
F24_5 0.186(15) 0.079(9) 0.104(10) 0.011(7) 0.005(9) 0.016(9)
F25_5 0.45(4) 0.137(14) 0.075(9) 0.022(9) -0.072(15) -0.118(19)
F26_5 0.23(2) 0.141(15) 0.21(2) -0.027(14) 0.096(18) -0.051(15)
C1_6 0.081(14) 0.080(13) 0.067(11) -0.010(9) -0.012(10) -0.011(11)
C2_6 0.088(15) 0.064(11) 0.082(13) -0.014(9) -0.020(11) 0.009(10)
C3_6 0.101(17) 0.079(13) 0.094(15) -0.037(11) -0.035(13) 0.009(11)
C4_6 0.050(11) 0.075(11) 0.082(12) 0.004(9) -0.018(8) -0.007(9)
C5_6 0.083(14) 0.075(11) 0.065(10) -0.005(8) -0.046(10) -0.009(10)
C6_6 0.078(13) 0.076(11) 0.046(8) -0.020(7) -0.025(8) 0.003(9)
N7_6 0.051(9) 0.081(9) 0.067(8) -0.004(7) -0.039(7) 0.001(7)
C8_6 0.065(12) 0.064(10) 0.058(9) 0.012(7) -0.033(8) -0.016(9)
C9_6 0.065(12) 0.062(10) 0.083(12) -0.014(8) -0.006(9) 0.000(8)
C10_6 0.021(9) 0.095(14) 0.114(16) -0.029(12) -0.027(9) 0.001(8)
O11_6 0.093(9) 0.068(7) 0.055(7) 0.013(5) -0.013(6) -0.013(7)
N12_6 0.052(9) 0.085(10) 0.060(8) 0.017(7) -0.028(6) -0.013(7)
C13_6 0.069(12) 0.063(9) 0.058(9) 0.021(7) -0.025(8) -0.024(8)
C14_6 0.052(12) 0.078(12) 0.084(12) -0.007(10) -0.023(9) -0.007(9)
C15_6 0.086(14) 0.067(11) 0.080(12) 0.010(9) 0.027(10) -0.028(10)
C16_6 0.085(14) 0.062(11) 0.076(12) 0.015(9) 0.011(10) -0.006(9)
C17_6 0.049(10) 0.078(11) 0.068(10) 0.036(9) -0.004(8) -0.004(8)
C18_6 0.033(9) 0.074(11) 0.066(10) -0.016(8) -0.008(7) 0.004(7)
C19_6 0.23(4) 0.058(14) 0.083(16) -0.023(12) 0.01(2) -0.022(18)
F20_6 0.34(6) 0.054(13) 0.031(14) -0.001(9) 0.053(18) -0.07(2)
F21_6 0.39(6) 0.07(2) 0.11(2) -0.055(18) -0.01(3) -0.09(3)
F22_6 0.39(6) 0.076(17) 0.036(13) -0.049(12) -0.02(2) 0.05(2)
C23_6 0.14(2) 0.060(11) 0.097(15) -0.024(10) -0.052(15) 0.019(12)
F24_6 0.177(13) 0.074(8) 0.082(8) 0.002(6) -0.037(8) 0.004(8)
F25_6 0.137(12) 0.117(10) 0.076(8) 0.010(7) -0.005(8) 0.018(9)
F26_6 0.154(14) 0.158(14) 0.103(10) 0.055(9) -0.058(10) -0.060(11)
O1_7 0.080(9) 0.074(8) 0.068(7) -0.034(6) -0.025(6) 0.007(6)
C2_7 0.045(11) 0.086(13) 0.078(12) -0.015(10) -0.006(8) -0.005(9)
C3_7 0.087(13) 0.075(10) 0.059(9) -0.008(7) -0.021(8) -0.009(9)
O4_7 0.075(9) 0.092(9) 0.079(8) 0.004(7) -0.005(6) -0.022(7)
C5_7 0.124(19) 0.057(10) 0.096(15) -0.036(10) -0.040(14) 0.000(11)
C6_7 0.080(14) 0.069(10) 0.093(12) 0.006(9) -0.041(10) -0.012(9)
O7_7 0.088(9) 0.088(9) 0.059(7) 0.004(6) -0.011(6) -0.032(7)
C8_7 0.076(14) 0.098(14) 0.077(12) -0.025(10) 0.007(10) -0.015(11)
O9_7 0.137(13) 0.087(9) 0.077(8) -0.003(7) 0.015(8) -0.039(9)
C10_7 0.080(14) 0.086(13) 0.091(13) -0.037(11) -0.007(10) -0.006(10)
O1_8 0.076(8) 0.087(8) 0.066(7) 0.026(6) 0.000(6) -0.043(7)
C2_8 0.106(17) 0.076(12) 0.071(12) 0.006(9) -0.046(12) -0.031(11)
C3_8 0.078(14) 0.098(13) 0.081(12) -0.007(10) -0.044(10) 0.000(10)
O4_8 0.103(11) 0.094(10) 0.063(7) -0.018(7) -0.008(7) -0.018(8)
C5_8 0.061(12) 0.114(16) 0.066(11) 0.033(10) -0.014(9) -0.045(11)
C6_8 0.055(11) 0.099(13) 0.068(10) 0.003(9) 0.001(8) -0.027(9)
O7_8 0.093(11) 0.093(10) 0.080(9) -0.006(8) -0.008(8) -0.025(8)
C8_8 0.097(16) 0.085(13) 0.085(13) -0.019(10) -0.027(12) 0.011(11)
O9_8 0.120(12) 0.112(10) 0.070(8) 0.002(7) -0.008(8) -0.021(9)
C10_8 0.13(2) 0.103(16) 0.087(14) 0.044(12) -0.047(14) -0.038(14)
O1_9 0.047(7) 0.094(9) 0.082(8) -0.023(7) -0.024(6) 0.006(6)
C2_9 0.046(11) 0.088(14) 0.074(12) -0.017(10) 0.004(8) -0.015(9)
C3_9 0.052(10) 0.100(12) 0.058(8) -0.009(8) -0.012(7) -0.023(8)
O4_9 0.064(8) 0.087(9) 0.053(6) -0.004(6) -0.011(5) -0.015(6)
C5_9 0.066(14) 0.089(13) 0.087(13) 0.003(10) -0.058(11) -0.019(10)
C6_9 0.035(9) 0.094(11) 0.082(10) -0.009(8) -0.042(8) 0.004(7)
O7_9 0.082(9) 0.098(9) 0.063(8) -0.001(7) 0.006(7) -0.025(7)
C8_9 0.098(16) 0.071(12) 0.071(12) 0.001(9) 0.016(11) -0.005(11)
O9_9 0.079(9) 0.095(9) 0.071(8) -0.011(7) -0.024(7) -0.015(7)
C10_9 0.066(14) 0.106(17) 0.099(15) -0.031(12) -0.020(11) 0.010(11)
O50_9 0.25(6) 0.33(7) 0.29(7) -0.21(6) 0.12(5) 0.06(5)

loop_
_atom_type_symbol
_atom_type_description
_atom_type_scat_dispersion_real
_atom_type_scat_dispersion_imag
_atom_type_scat_source
C C 0.0181 0.0091 'International Tables Vol C Tables 4.2.6.8 and 6.1.1.4'
H H 0.0000 0.0000 'International Tables Vol C Tables 4.2.6.8 and 6.1.1.4'
N N 0.0311 0.0180 'International Tables Vol C Tables 4.2.6.8 and 6.1.1.4'
O O 0.0492 0.0322 'International Tables Vol C Tables 4.2.6.8 and 6.1.1.4'
F F 0.0727 0.0534 'International Tables Vol C Tables 4.2.6.8 and 6.1.1.4'

loop_
_geom_angle_atom_site_label_1
_geom_angle_atom_site_label_2
_geom_angle_atom_site_label_3
_geom_angle
C6_1 C1_1 C2_1 115(2)
C3_1 C2_1 C1_1 124.1(19)
C2_1 C3_1 C4_1 120(2)
C3_1 C4_1 C5_1 116(2)
C6_1 C5_1 N7_1 111.1(15)
C6_1 C5_1 C4_1 123.9(18)
N7_1 C5_1 C4_1 124.8(18)
C5_1 C6_1 C9_1 105.3(16)
C5_1 C6_1 C1_1 120.2(18)
C9_1 C6_1 C1_1 134.3(19)
C5_1 N7_1 C8_1 103.0(15)
C9_1 C8_1 N7_1 108.0(16)
C9_1 C8_1 C10_1 135(2)
N7_1 C8_1 C10_1 117(2)
C8_1 C9_1 C6_1 112.6(17)
O11_1 C10_1 N12_1 123.0(15)
O11_1 C10_1 C8_1 122(2)
N12_1 C10_1 C8_1 114.8(17)
C10_1 N12_1 C13_1 131.2(15)
C18_1 C13_1 C14_1 123.3(16)
C18_1 C13_1 N12_1 118.2(14)
C14_1 C13_1 N12_1 118.1(17)
C15_1 C14_1 C13_1 118.7(17)
C16_1 C15_1 C14_1 120.9(16)
C16_1 C15_1 C19_1 118.8(15)
C14_1 C15_1 C19_1 120.3(16)
C15_1 C16_1 C17_1 121.1(16)
C16_1 C17_1 C18_1 119.8(16)
C16_1 C17_1 C23_1 122.5(14)
C18_1 C17_1 C23_1 117.6(13)
C13_1 C18_1 C17_1 116.0(16)
F20'_1 C19_1 F21_1 124(3)
F20'_1 C19_1 F22'_1 108.3(18)
F21_1 C19_1 F22'_1 76(2)
F20'_1 C19_1 F21'_1 107.7(18)
F21_1 C19_1 F21'_1 34(2)
F22'_1 C19_1 F21'_1 108.9(18)
F20'_1 C19_1 F22_1 84(3)
F21_1 C19_1 F22_1 107.8(18)
F22'_1 C19_1 F22_1 33(2)
F21'_1 C19_1 F22_1 139(2)
F20'_1 C19_1 F20_1 26(3)
F21_1 C19_1 F20_1 105.3(17)
F22'_1 C19_1 F20_1 124(2)
F21'_1 C19_1 F20_1 83(3)
F22_1 C19_1 F20_1 106.8(17)
F20'_1 C19_1 C15_1 113(3)
F21_1 C19_1 C15_1 114.0(19)
F22'_1 C19_1 C15_1 115.0(18)
F21'_1 C19_1 C15_1 103.2(19)
F22_1 C19_1 C15_1 108(2)
F20_1 C19_1 C15_1 114.8(18)
F25'_1 C23_1 F24_1 86.8(19)
F25'_1 C23_1 F24'_1 109.4(17)
F24_1 C23_1 F24'_1 29.8(13)
F25'_1 C23_1 F26_1 22(2)
F24_1 C23_1 F26_1 108.5(15)
F24'_1 C23_1 F26_1 128(2)
F25'_1 C23_1 F25_1 118(2)
F24_1 C23_1 F25_1 107.9(15)
F24'_1 C23_1 F25_1 79.9(17)
F26_1 C23_1 F25_1 105.6(15)
F25'_1 C23_1 F26'_1 107.0(17)
F24_1 C23_1 F26'_1 134.4(18)
F24'_1 C23_1 F26'_1 107.2(15)
F26_1 C23_1 F26'_1 88(2)
F25_1 C23_1 F26'_1 27.3(18)
F25'_1 C23_1 C17_1 114.5(16)
F24_1 C23_1 C17_1 108.4(13)
F24'_1 C23_1 C17_1 113.5(17)
F26_1 C23_1 C17_1 110.2(14)
F25_1 C23_1 C17_1 116.0(14)
F26'_1 C23_1 C17_1 104.7(19)
C6_2 C1_2 C2_2 115.8(18)
C3_2 C2_2 C1_2 124.5(18)
C2_2 C3_2 C4_2 119.5(18)
C5_2 C4_2 C3_2 122.1(17)
N7_2 C5_2 C4_2 136.2(16)
N7_2 C5_2 C6_2 103.8(13)
C4_2 C5_2 C6_2 119.9(15)
C1_2 C6_2 C9_2 132.5(16)
C1_2 C6_2 C5_2 118.1(15)
C9_2 C6_2 C5_2 109.4(13)
C5_2 N7_2 C8_2 112.1(13)
C9_2 C8_2 C10_2 134.8(17)
C9_2 C8_2 N7_2 103.5(13)
C10_2 C8_2 N7_2 121.7(16)
C6_2 C9_2 C8_2 111.1(15)
O11_2 C10_2 N12_2 124.2(15)
O11_2 C10_2 C8_2 120.3(16)
N12_2 C10_2 C8_2 115.4(15)
C10_2 N12_2 C13_2 130.1(14)
C14_2 C13_2 C18_2 123.2(17)
C14_2 C13_2 N12_2 115.2(15)
C18_2 C13_2 N12_2 121.6(14)
C13_2 C14_2 C15_2 117.1(16)
C14_2 C15_2 C16_2 121.1(16)
C14_2 C15_2 C19_2 120.0(16)
C16_2 C15_2 C19_2 118.9(16)
C17_2 C16_2 C15_2 119.9(18)
C16_2 C17_2 C18_2 122(2)
C16_2 C17_2 C23_2 122.0(17)
C18_2 C17_2 C23_2 116.4(16)
C13_2 C18_2 C17_2 117.0(18)
F21_2 C19_2 F20_2 106.2(15)
F21_2 C19_2 F22_2 106.7(15)
F20_2 C19_2 F22_2 107.0(15)
F21_2 C19_2 C15_2 114.8(15)
F20_2 C19_2 C15_2 111.6(16)
F22_2 C19_2 C15_2 110.1(16)
F25'_2 C23_2 F24_2 123(3)
F25'_2 C23_2 F24'_2 110(2)
F24_2 C23_2 F24'_2 31(2)
F25'_2 C23_2 F25_2 69(2)
F24_2 C23_2 F25_2 108.7(18)
F24'_2 C23_2 F25_2 134(3)
F25'_2 C23_2 F26'_2 110.6(19)
F24_2 C23_2 F26'_2 76(2)
F24'_2 C23_2 F26'_2 107.5(19)
F25_2 C23_2 F26'_2 43(2)
F25'_2 C23_2 F26_2 36(2)
F24_2 C23_2 F26_2 107.5(18)
F24'_2 C23_2 F26_2 82(2)
F25_2 C23_2 F26_2 105.2(17)
F26'_2 C23_2 F26_2 143(2)
F25'_2 C23_2 C17_2 119(2)
F24_2 C23_2 C17_2 112(2)
F24'_2 C23_2 C17_2 105(2)
F25_2 C23_2 C17_2 115(2)
F26'_2 C23_2 C17_2 104(2)
F26_2 C23_2 C17_2 107.7(19)
C2_3 C1_3 C6_3 114(2)
C3_3 C2_3 C1_3 125(2)
C2_3 C3_3 C4_3 122.4(18)
C5_3 C4_3 C3_3 115.7(16)
C4_3 C5_3 N7_3 128.5(16)
C4_3 C5_3 C6_3 122.0(16)
N7_3 C5_3 C6_3 109.5(13)
C9_3 C6_3 C1_3 133.5(19)
C9_3 C6_3 C5_3 106.1(14)
C1_3 C6_3 C5_3 120.4(17)
C5_3 N7_3 C8_3 106.8(13)
C9_3 C8_3 N7_3 106.7(15)
C9_3 C8_3 C10_3 133.5(19)
N7_3 C8_3 C10_3 119.7(18)
C8_3 C9_3 C6_3 110.8(16)
O11_3 C10_3 N12_3 125.0(15)
O11_3 C10_3 C8_3 119.4(18)
N12_3 C10_3 C8_3 115.1(17)
C10_3 N12_3 C13_3 128.7(14)
C18_3 C13_3 C14_3 120.2(15)
C18_3 C13_3 N12_3 124.2(16)
C14_3 C13_3 N12_3 115.6(15)
C15_3 C14_3 C13_3 118.7(13)
C14_3 C15_3 C16_3 121.7(14)
C14_3 C15_3 C19_3 119.9(12)
C16_3 C15_3 C19_3 118.4(14)
C17_3 C16_3 C15_3 119.0(16)
C16_3 C17_3 C18_3 122.2(17)
C16_3 C17_3 C23_3 121.5(15)
C18_3 C17_3 C23_3 116.2(16)
C13_3 C18_3 C17_3 118.1(18)
F22'_3 C19_3 F21'_3 111.9(17)
F22'_3 C19_3 F22_3 76.7(19)
F21'_3 C19_3 F22_3 35.4(15)
F22'_3 C19_3 F20_3 134(3)
F21'_3 C19_3 F20_3 81.3(19)
F22_3 C19_3 F20_3 108.8(18)
F22'_3 C19_3 F21_3 34.9(19)
F21'_3 C19_3 F21_3 138(2)
F22_3 C19_3 F21_3 106.9(16)
F20_3 C19_3 F21_3 106.9(17)
F22'_3 C19_3 F20'_3 108.2(18)
F21'_3 C19_3 F20'_3 108.4(18)
F22_3 C19_3 F20'_3 125(3)
F20_3 C19_3 F20'_3 31.0(18)
F21_3 C19_3 F20'_3 77(2)
F22'_3 C19_3 C15_3 110.1(19)
F21'_3 C19_3 C15_3 104(2)
F22_3 C19_3 C15_3 113.9(16)
F20_3 C19_3 C15_3 108(2)
F21_3 C19_3 C15_3 111.8(18)
F20'_3 C19_3 C15_3 114(2)
F24'_3 C23_3 F24_3 58.6(18)
F24'_3 C23_3 F25'_3 107.1(16)
F24_3 C23_3 F25'_3 51.1(17)
F24'_3 C23_3 F26_3 135(2)
F24_3 C23_3 F26_3 106.2(16)
F25'_3 C23_3 F26_3 60.2(15)
F24'_3 C23_3 F25_3 53.4(17)
F24_3 C23_3 F25_3 108.3(17)
F25'_3 C23_3 F25_3 139(2)
F26_3 C23_3 F25_3 105.7(16)
F24'_3 C23_3 F26'_3 105.9(15)
F24_3 C23_3 F26'_3 134(2)
F25'_3 C23_3 F26'_3 108.6(15)
F26_3 C23_3 F26'_3 51.7(14)
F25_3 C23_3 F26'_3 56.9(16)
F24'_3 C23_3 C17_3 111.7(17)
F24_3 C23_3 C17_3 115.7(15)
F25'_3 C23_3 C17_3 113.2(18)
F26_3 C23_3 C17_3 112.6(16)
F25_3 C23_3 C17_3 107.7(18)
F26'_3 C23_3 C17_3 110.1(16)
C2_4 C1_4 C6_4 124.3(18)
C1_4 C2_4 C3_4 115.7(17)
C4_4 C3_4 C2_4 119.7(18)
C3_4 C4_4 C5_4 121(2)
C6_4 C5_4 N7_4 107.7(16)
C6_4 C5_4 C4_4 121.3(17)
N7_4 C5_4 C4_4 130.9(18)
C5_4 C6_4 C1_4 118.3(15)
C5_4 C6_4 C9_4 106.7(16)
C1_4 C6_4 C9_4 134.9(15)
C8_4 N7_4 C5_4 110.4(16)
N7_4 C8_4 C9_4 109.7(16)
N7_4 C8_4 C10_4 122.0(17)
C9_4 C8_4 C10_4 128.2(18)
C8_4 C9_4 C6_4 105.5(15)
N12_4 C10_4 O11_4 121.0(16)
N12_4 C10_4 C8_4 117.3(17)
O11_4 C10_4 C8_4 120.5(18)
C10_4 N12_4 C13_4 132.5(16)
C14_4 C13_4 C18_4 120.4(15)
C14_4 C13_4 N12_4 119.0(16)
C18_4 C13_4 N12_4 120.5(15)
C13_4 C14_4 C15_4 120.0(19)
C16_4 C15_4 C14_4 120.0(17)
C16_4 C15_4 C19_4 122.3(15)
C14_4 C15_4 C19_4 117.6(16)
C15_4 C16_4 C17_4 120.4(18)
C18_4 C17_4 C16_4 120.8(16)
C18_4 C17_4 C23_4 120.6(15)
C16_4 C17_4 C23_4 118.5(16)
C17_4 C18_4 C13_4 118.2(16)
F22'_4 C19_4 F20_4 112(2)
F22'_4 C19_4 F21'_4 109.0(16)
F20_4 C19_4 F21'_4 94(3)
F22'_4 C19_4 F21_4 85.9(18)
F20_4 C19_4 F21_4 107.9(15)
F21'_4 C19_4 F21_4 23.7(19)
F22'_4 C19_4 F20'_4 107.0(17)
F20_4 C19_4 F20'_4 14(3)
F21'_4 C19_4 F20'_4 107.7(18)
F21_4 C19_4 F20'_4 121(3)
F22'_4 C19_4 F22_4 21.3(18)
F20_4 C19_4 F22_4 108.1(18)
F21'_4 C19_4 F22_4 130(2)
F21_4 C19_4 F22_4 106.9(15)
F20'_4 C19_4 F22_4 99(3)
F22'_4 C19_4 C15_4 116.7(16)
F20_4 C19_4 C15_4 113.2(15)
F21'_4 C19_4 C15_4 109.6(17)
F21_4 C19_4 C15_4 118.0(16)
F20'_4 C19_4 C15_4 106(2)
F22_4 C19_4 C15_4 102.1(19)
F24_4 C23_4 F25'_4 134(2)
F24_4 C23_4 F25_4 110.6(15)
F25'_4 C23_4 F25_4 46.5(14)
F24_4 C23_4 F26_4 106.4(15)
F25'_4 C23_4 F26_4 63.3(16)
F25_4 C23_4 F26_4 108.0(15)
F24_4 C23_4 F26'_4 54.9(19)
F25'_4 C23_4 F26'_4 107.9(17)
F25_4 C23_4 F26'_4 133(2)
F26_4 C23_4 F26'_4 52.8(18)
F24_4 C23_4 F24'_4 54.4(18)
F25'_4 C23_4 F24'_4 104.5(16)
F25_4 C23_4 F24'_4 61.3(17)
F26_4 C23_4 F24'_4 142(2)
F26'_4 C23_4 F24'_4 105.6(17)
F24_4 C23_4 C17_4 108.6(19)
F25'_4 C23_4 C17_4 117.0(17)
F25_4 C23_4 C17_4 115.8(17)
F26_4 C23_4 C17_4 107.1(14)
F26'_4 C23_4 C17_4 111(2)
F24'_4 C23_4 C17_4 110.4(17)
C2_5 C1_5 C6_5 120.2(16)
C1_5 C2_5 C3_5 119.1(15)
C4_5 C3_5 C2_5 121.7(18)
C3_5 C4_5 C5_5 115.9(18)
C6_5 C5_5 C4_5 123.6(16)
C6_5 C5_5 N7_5 109.8(15)
C4_5 C5_5 N7_5 126.5(14)
C5_5 C6_5 C1_5 119.3(16)
C5_5 C6_5 C9_5 107.0(14)
C1_5 C6_5 C9_5 133.7(16)
C8_5 N7_5 C5_5 105.7(14)
N7_5 C8_5 C9_5 116.0(16)
N7_5 C8_5 C10_5 121.1(15)
C9_5 C8_5 C10_5 122.6(17)
C8_5 C9_5 C6_5 101.4(15)
O11_5 C10_5 N12_5 123.0(17)
O11_5 C10_5 C8_5 118.7(18)
N12_5 C10_5 C8_5 117.9(16)
C10_5 N12_5 C13_5 127.6(15)
C18_5 C13_5 C14_5 119.8(17)
C18_5 C13_5 N12_5 125.4(16)
C14_5 C13_5 N12_5 114.8(15)
C13_5 C14_5 C15_5 120.8(17)
C16_5 C15_5 C14_5 118.8(17)
C16_5 C15_5 C19_5 117.6(17)
C14_5 C15_5 C19_5 123.2(16)
C15_5 C16_5 C17_5 120.2(18)
C18_5 C17_5 C16_5 120.3(16)
C18_5 C17_5 C23_5 117.6(17)
C16_5 C17_5 C23_5 122.1(16)
C13_5 C18_5 C17_5 119.8(17)
F20_5 C19_5 F21'_5 124(3)
F20_5 C19_5 F21_5 109.0(17)
F21'_5 C19_5 F21_5 76.9(19)
F20_5 C19_5 F22'_5 21(2)
F21'_5 C19_5 F22'_5 107.8(18)
F21_5 C19_5 F22'_5 122(3)
F20_5 C19_5 F20'_5 87(2)
F21'_5 C19_5 F20'_5 108.4(16)
F21_5 C19_5 F20'_5 31.8(17)
F22'_5 C19_5 F20'_5 106.6(18)
F20_5 C19_5 F22_5 109.1(16)
F21'_5 C19_5 F22_5 30.0(19)
F21_5 C19_5 F22_5 106.6(15)
F22'_5 C19_5 F22_5 89(3)
F20'_5 C19_5 F22_5 137.5(19)
F20_5 C19_5 C15_5 109.8(16)
F21'_5 C19_5 C15_5 119(2)
F21_5 C19_5 C15_5 113.9(18)
F22'_5 C19_5 C15_5 113(2)
F20'_5 C19_5 C15_5 101.7(18)
F22_5 C19_5 C15_5 108.3(17)
F24_5 C23_5 F25_5 109.3(16)
F24_5 C23_5 F26_5 107.1(15)
F25_5 C23_5 F26_5 108.9(16)
F24_5 C23_5 C17_5 111.5(16)
F25_5 C23_5 C17_5 110.2(16)
F26_5 C23_5 C17_5 109.8(18)
C2_6 C1_6 C6_6 121.9(19)
C1_6 C2_6 C3_6 118(2)
C4_6 C3_6 C2_6 125.2(19)
C3_6 C4_6 C5_6 116.3(18)
N7_6 C5_6 C4_6 133.8(19)
N7_6 C5_6 C6_6 105.6(16)
C4_6 C5_6 C6_6 120.5(16)
C1_6 C6_6 C9_6 133.3(17)
C1_6 C6_6 C5_6 118.2(16)
C9_6 C6_6 C5_6 108.5(15)
C5_6 N7_6 C8_6 114.4(16)
N7_6 C8_6 C10_6 123.7(16)
N7_6 C8_6 C9_6 107.5(15)
C10_6 C8_6 C9_6 128.7(18)
C6_6 C9_6 C8_6 103.9(15)
O11_6 C10_6 N12_6 121.0(18)
O11_6 C10_6 C8_6 123.3(17)
N12_6 C10_6 C8_6 115.4(18)
C13_6 N12_6 C10_6 127.9(15)
C14_6 C13_6 N12_6 114.7(14)
C14_6 C13_6 C18_6 118.4(16)
N12_6 C13_6 C18_6 126.6(17)
C13_6 C14_6 C15_6 120.7(17)
C16_6 C15_6 C14_6 118.4(19)
C16_6 C15_6 C19_6 124.7(17)
C14_6 C15_6 C19_6 116.5(16)
C17_6 C16_6 C15_6 118.6(18)
C16_6 C17_6 C18_6 124.6(15)
C16_6 C17_6 C23_6 118.4(15)
C18_6 C17_6 C23_6 116.8(18)
C17_6 C18_6 C13_6 119.0(16)
F22_6 C19_6 F20_6 107.2(17)
F22_6 C19_6 F20'_6 136.3(18)
F20_6 C19_6 F20'_6 82(3)
F22_6 C19_6 F21'_6 92(2)
F20_6 C19_6 F21'_6 27.3(18)
F20'_6 C19_6 F21'_6 108.6(18)
F22_6 C19_6 F21_6 108.5(15)
F20_6 C19_6 F21_6 107.1(17)
F20'_6 C19_6 F21_6 31.8(18)
F21'_6 C19_6 F21_6 134(2)
F22_6 C19_6 F22'_6 30.1(15)
F20_6 C19_6 F22'_6 109(2)
F20'_6 C19_6 F22'_6 106.2(16)
F21'_6 C19_6 F22'_6 106.4(18)
F21_6 C19_6 F22'_6 79.7(17)
F22_6 C19_6 C15_6 98.6(16)
F20_6 C19_6 C15_6 117.8(17)
F20'_6 C19_6 C15_6 115(2)
F21'_6 C19_6 C15_6 99.4(19)
F21_6 C19_6 C15_6 117(2)
F22'_6 C19_6 C15_6 120.4(16)
F26_6 C23_6 F25_6 106.7(14)
F26_6 C23_6 F24_6 102.7(13)
F25_6 C23_6 F24_6 104.0(14)
F26_6 C23_6 C17_6 116.6(16)
F25_6 C23_6 C17_6 113.7(14)
F24_6 C23_6 C17_6 111.9(15)
C2_7 O1_7 C6_7 115.8(13)
O7_7 C2_7 O1_7 119.2(17)
O7_7 C2_7 C3_7 124.2(19)
O1_7 C2_7 C3_7 115.7(16)
O4_7 C3_7 C2_7 109.6(15)
O4_7 C3_7 C8_7 107.8(16)
C2_7 C3_7 C8_7 112.1(14)
C5_7 O4_7 C3_7 116.4(16)
O9_7 C5_7 O4_7 118(2)
O9_7 C5_7 C6_7 128.7(19)
O4_7 C5_7 C6_7 113.7(19)
O1_7 C6_7 C5_7 112.6(15)
O1_7 C6_7 C10_7 105.4(16)
C5_7 C6_7 C10_7 112.8(16)
C2_8 O1_8 C6_8 121.9(16)
O7_8 C2_8 O1_8 125(2)
O7_8 C2_8 C3_8 123(2)
O1_8 C2_8 C3_8 112.1(17)
O4_8 C3_8 C2_8 114.6(14)
O4_8 C3_8 C8_8 108.8(16)
C2_8 C3_8 C8_8 111.3(17)
C5_8 O4_8 C3_8 116.2(15)
O9_8 C5_8 O4_8 120(2)
O9_8 C5_8 C6_8 123(2)
O4_8 C5_8 C6_8 117.5(14)
O1_8 C6_8 C5_8 113.7(16)
O1_8 C6_8 C10_8 111.3(16)
C5_8 C6_8 C10_8 112.6(17)
C2_9 O1_9 C6_9 118.6(14)
O7_9 C2_9 O1_9 124.7(18)
O7_9 C2_9 C3_9 120.9(19)
O1_9 C2_9 C3_9 114.0(15)
O4_9 C3_9 C8_9 108.6(14)
O4_9 C3_9 C2_9 110.7(14)
C8_9 C3_9 C2_9 108.5(14)
C5_9 O4_9 C3_9 115.2(14)
O9_9 C5_9 O4_9 116.3(19)
O9_9 C5_9 C6_9 122.3(17)
O4_9 C5_9 C6_9 120.5(17)
C5_9 C6_9 C10_9 114.2(16)
C5_9 C6_9 O1_9 108.6(12)
C10_9 C6_9 O1_9 104.7(15)

loop_
_geom_bond_atom_site_label_1
_geom_bond_atom_site_label_2
_geom_bond_distance
C1_1 C6_1 1.42(3)
C1_1 C2_1 1.43(3)
C2_1 C3_1 1.39(3)
C3_1 C4_1 1.38(3)
C4_1 C5_1 1.44(3)
C5_1 C6_1 1.36(3)
C5_1 N7_1 1.42(2)
C6_1 C9_1 1.34(2)
N7_1 C8_1 1.41(2)
C8_1 C9_1 1.34(3)
C8_1 C10_1 1.47(2)
C10_1 O11_1 1.26(2)
C10_1 N12_1 1.31(3)
N12_1 C13_1 1.45(2)
C13_1 C18_1 1.38(2)
C13_1 C14_1 1.35(2)
C14_1 C15_1 1.35(2)
C15_1 C16_1 1.34(3)
C15_1 C19_1 1.52(2)
C16_1 C17_1 1.36(2)
C17_1 C18_1 1.41(2)
C17_1 C23_1 1.52(2)
C19_1 F20'_1 1.340(19)
C19_1 F21_1 1.334(18)
C19_1 F22'_1 1.328(18)
C19_1 F21'_1 1.343(18)
C19_1 F22_1 1.351(18)
C19_1 F20_1 1.357(17)
C23_1 F25'_1 1.325(17)
C23_1 F24_1 1.323(15)
C23_1 F24'_1 1.331(17)
C23_1 F26_1 1.348(16)
C23_1 F25_1 1.342(16)
C23_1 F26'_1 1.357(18)
C1_2 C6_2 1.40(2)
C1_2 C2_2 1.43(3)
C2_2 C3_2 1.32(3)
C3_2 C4_2 1.35(3)
C4_2 C5_2 1.34(2)
C5_2 N7_2 1.368(19)
C5_2 C6_2 1.46(2)
C6_2 C9_2 1.36(2)
N7_2 C8_2 1.46(2)
C8_2 C9_2 1.39(2)
C8_2 C10_2 1.42(2)
C10_2 O11_2 1.282(19)
C10_2 N12_2 1.37(2)
N12_2 C13_2 1.41(2)
C13_2 C14_2 1.38(2)
C13_2 C18_2 1.38(2)
C14_2 C15_2 1.41(2)
C15_2 C16_2 1.40(3)
C15_2 C19_2 1.48(3)
C16_2 C17_2 1.33(3)
C17_2 C18_2 1.44(2)
C17_2 C23_2 1.51(3)
C19_2 F21_2 1.333(16)
C19_2 F20_2 1.335(16)
C19_2 F22_2 1.341(17)
C23_2 F25'_2 1.309(18)
C23_2 F24_2 1.328(18)
C23_2 F24'_2 1.334(18)
C23_2 F25_2 1.343(18)
C23_2 F26'_2 1.353(19)
C23_2 F26_2 1.368(18)
C1_3 C2_3 1.37(3)
C1_3 C6_3 1.40(2)
C2_3 C3_3 1.32(3)
C3_3 C4_3 1.37(3)
C4_3 C5_3 1.37(2)
C5_3 N7_3 1.40(2)
C5_3 C6_3 1.41(2)
C6_3 C9_3 1.39(2)
N7_3 C8_3 1.43(2)
C8_3 C9_3 1.39(3)
C8_3 C10_3 1.45(2)
C10_3 O11_3 1.25(2)
C10_3 N12_3 1.37(2)
N12_3 C13_3 1.41(2)
C13_3 C18_3 1.39(2)
C13_3 C14_3 1.42(2)
C14_3 C15_3 1.37(2)
C15_3 C16_3 1.38(2)
C15_3 C19_3 1.47(2)
C16_3 C17_3 1.36(2)
C17_3 C18_3 1.40(2)
C17_3 C23_3 1.51(2)
C19_3 F22'_3 1.314(17)
C19_3 F21'_3 1.318(17)
C19_3 F22_3 1.330(16)
C19_3 F20_3 1.340(18)
C19_3 F21_3 1.346(18)
C19_3 F20'_3 1.345(18)
C23_3 F24'_3 1.341(17)
C23_3 F24_3 1.325(17)
C23_3 F25'_3 1.336(17)
C23_3 F26_3 1.356(16)
C23_3 F25_3 1.341(18)
C23_3 F26'_3 1.334(16)
C1_4 C2_4 1.36(2)
C1_4 C6_4 1.39(3)
C2_4 C3_4 1.52(3)
C3_4 C4_4 1.35(3)
C4_4 C5_4 1.39(3)
C5_4 C6_4 1.40(2)
C5_4 N7_4 1.34(2)
C6_4 C9_4 1.45(2)
N7_4 C8_4 1.35(2)
C8_4 C9_4 1.36(2)
C8_4 C10_4 1.44(2)
C10_4 N12_4 1.30(2)
C10_4 O11_4 1.25(2)
N12_4 C13_4 1.428(18)
C13_4 C14_4 1.35(2)
C13_4 C18_4 1.41(2)
C14_4 C15_4 1.40(2)
C15_4 C16_4 1.34(2)
C15_4 C19_4 1.55(2)
C16_4 C17_4 1.38(3)
C17_4 C18_4 1.37(2)
C17_4 C23_4 1.49(2)
C19_4 F22'_4 1.329(17)
C19_4 F20_4 1.324(16)
C19_4 F21'_4 1.330(18)
C19_4 F21_4 1.342(17)
C19_4 F20'_4 1.358(17)
C19_4 F22_4 1.349(17)
C23_4 F24_4 1.331(17)
C23_4 F25'_4 1.331(16)
C23_4 F25_4 1.309(16)
C23_4 F26_4 1.355(16)
C23_4 F26'_4 1.344(17)
C23_4 F24'_4 1.371(17)
C1_5 C2_5 1.32(3)
C1_5 C6_5 1.41(2)
C2_5 C3_5 1.47(3)
C3_5 C4_5 1.36(2)
C4_5 C5_5 1.40(3)
C5_5 C6_5 1.36(2)
C5_5 N7_5 1.41(2)
C6_5 C9_5 1.47(2)
N7_5 C8_5 1.29(2)
C8_5 C9_5 1.39(2)
C8_5 C10_5 1.49(2)
C10_5 O11_5 1.23(2)
C10_5 N12_5 1.34(2)
N12_5 C13_5 1.44(2)
C13_5 C18_5 1.38(2)
C13_5 C14_5 1.36(2)
C14_5 C15_5 1.41(2)
C15_5 C16_5 1.34(3)
C15_5 C19_5 1.52(2)
C16_5 C17_5 1.40(3)
C17_5 C18_5 1.36(2)
C17_5 C23_5 1.52(3)
C19_5 F20_5 1.321(16)
C19_5 F21'_5 1.333(17)
C19_5 F21_5 1.342(17)
C19_5 F22'_5 1.343(18)
C19_5 F20'_5 1.348(18)
C19_5 F22_5 1.343(17)
C23_5 F24_5 1.334(15)
C23_5 F25_5 1.309(17)
C23_5 F26_5 1.343(17)
C1_6 C2_6 1.31(3)
C1_6 C6_6 1.40(2)
C2_6 C3_6 1.41(3)
C3_6 C4_6 1.36(3)
C4_6 C5_6 1.36(3)
C5_6 N7_6 1.32(2)
C5_6 C6_6 1.45(3)
C6_6 C9_6 1.45(2)
N7_6 C8_6 1.36(2)
C8_6 C10_6 1.42(3)
C8_6 C9_6 1.45(2)
C10_6 O11_6 1.23(2)
C10_6 N12_6 1.43(2)
N12_6 C13_6 1.40(2)
C13_6 C14_6 1.41(2)
C13_6 C18_6 1.39(2)
C14_6 C15_6 1.44(3)
C15_6 C16_6 1.38(3)
C15_6 C19_6 1.46(3)
C16_6 C17_6 1.36(3)
C17_6 C18_6 1.38(2)
C17_6 C23_6 1.48(2)
C19_6 F22_6 1.334(17)
C19_6 F20_6 1.349(18)
C19_6 F20'_6 1.338(18)
C19_6 F21'_6 1.337(18)
C19_6 F21_6 1.348(17)
C19_6 F22'_6 1.355(17)
C23_6 F26_6 1.346(16)
C23_6 F25_6 1.341(16)
C23_6 F24_6 1.362(14)
O1_7 C2_7 1.33(2)
O1_7 C6_7 1.47(2)
C2_7 O7_7 1.21(2)
C2_7 C3_7 1.52(2)
C3_7 O4_7 1.40(2)
C3_7 C8_7 1.57(3)
O4_7 C5_7 1.39(2)
C5_7 O9_7 1.20(3)
C5_7 C6_7 1.47(3)
C6_7 C10_7 1.53(2)
O1_8 C2_8 1.33(2)
O1_8 C6_8 1.408(18)
C2_8 O7_8 1.16(2)
C2_8 C3_8 1.52(3)
C3_8 O4_8 1.46(2)
C3_8 C8_8 1.50(3)
O4_8 C5_8 1.32(2)
C5_8 O9_8 1.21(2)
C5_8 C6_8 1.49(3)
C6_8 C10_8 1.49(3)
O1_9 C2_9 1.32(2)
O1_9 C6_9 1.497(19)
C2_9 O7_9 1.17(2)
C2_9 C3_9 1.58(2)
C3_9 O4_9 1.417(18)
C3_9 C8_9 1.53(2)
O4_9 C5_9 1.35(2)
C5_9 O9_9 1.27(2)
C5_9 C6_9 1.44(3)
C6_9 C10_9 1.51(3)

loop_
_geom_torsion_atom_site_label_1
_geom_torsion_atom_site_label_2
_geom_torsion_atom_site_label_3
_geom_torsion_atom_site_label_4
_geom_torsion
C6_1 C1_1 C2_1 C3_1 6(3)
C1_1 C2_1 C3_1 C4_1 -3(3)
C2_1 C3_1 C4_1 C5_1 -2(3)
C3_1 C4_1 C5_1 C6_1 4(3)
C3_1 C4_1 C5_1 N7_1 179.2(17)
N7_1 C5_1 C6_1 C9_1 -1(2)
C4_1 C5_1 C6_1 C9_1 175.4(17)
N7_1 C5_1 C6_1 C1_1 -176.0(16)
C4_1 C5_1 C6_1 C1_1 0(3)
C2_1 C1_1 C6_1 C5_1 -5(3)
C2_1 C1_1 C6_1 C9_1 -179(2)
C6_1 C5_1 N7_1 C8_1 1.3(19)
C4_1 C5_1 N7_1 C8_1 -174.6(17)
C5_1 N7_1 C8_1 C9_1 -1.6(18)
C5_1 N7_1 C8_1 C10_1 177.5(14)
N7_1 C8_1 C9_1 C6_1 1(2)
C10_1 C8_1 C9_1 C6_1 -177.4(17)
C5_1 C6_1 C9_1 C8_1 -1(2)
C1_1 C6_1 C9_1 C8_1 173.9(19)
C9_1 C8_1 C10_1 O11_1 -171.1(19)
N7_1 C8_1 C10_1 O11_1 10(2)
C9_1 C8_1 C10_1 N12_1 10(3)
N7_1 C8_1 C10_1 N12_1 -168.9(16)
O11_1 C10_1 N12_1 C13_1 -4(3)
C8_1 C10_1 N12_1 C13_1 175.0(16)
C10_1 N12_1 C13_1 C18_1 29(3)
C10_1 N12_1 C13_1 C14_1 -158(2)
C18_1 C13_1 C14_1 C15_1 -5(3)
N12_1 C13_1 C14_1 C15_1 -178.6(17)
C13_1 C14_1 C15_1 C16_1 5(3)
C13_1 C14_1 C15_1 C19_1 -176.9(18)
C14_1 C15_1 C16_1 C17_1 -3(3)
C19_1 C15_1 C16_1 C17_1 178.6(17)
C15_1 C16_1 C17_1 C18_1 2(3)
C15_1 C16_1 C17_1 C23_1 177.1(16)
C14_1 C13_1 C18_1 C17_1 4(3)
N12_1 C13_1 C18_1 C17_1 177.3(15)
C16_1 C17_1 C18_1 C13_1 -2(3)
C23_1 C17_1 C18_1 C13_1 -177.9(15)
C16_1 C15_1 C19_1 F20'_1 21(3)
C14_1 C15_1 C19_1 F20'_1 -158(3)
C16_1 C15_1 C19_1 F21_1 -129(3)
C14_1 C15_1 C19_1 F21_1 53(3)
C16_1 C15_1 C19_1 F22'_1 146(3)
C14_1 C15_1 C19_1 F22'_1 -32(3)
C16_1 C15_1 C19_1 F21'_1 -95(3)
C14_1 C15_1 C19_1 F21'_1 86(3)
C16_1 C15_1 C19_1 F22_1 112(3)
C14_1 C15_1 C19_1 F22_1 -67(3)
C16_1 C15_1 C19_1 F20_1 -7(3)
C14_1 C15_1 C19_1 F20_1 174(2)
C16_1 C17_1 C23_1 F25'_1 7(3)
C18_1 C17_1 C23_1 F25'_1 -178(2)
C16_1 C17_1 C23_1 F24_1 -88.3(19)
C18_1 C17_1 C23_1 F24_1 87.4(18)
C16_1 C17_1 C23_1 F24'_1 -120(2)
C18_1 C17_1 C23_1 F24'_1 56(2)
C16_1 C17_1 C23_1 F26_1 30(2)
C18_1 C17_1 C23_1 F26_1 -153.9(18)
C16_1 C17_1 C23_1 F25_1 150.3(19)
C18_1 C17_1 C23_1 F25_1 -34(2)
C16_1 C17_1 C23_1 F26'_1 124(2)
C18_1 C17_1 C23_1 F26'_1 -61(2)
C6_2 C1_2 C2_2 C3_2 0(3)
C1_2 C2_2 C3_2 C4_2 0(3)
C2_2 C3_2 C4_2 C5_2 -2(3)
C3_2 C4_2 C5_2 N7_2 178(2)
C3_2 C4_2 C5_2 C6_2 2(3)
C2_2 C1_2 C6_2 C9_2 178.5(18)
C2_2 C1_2 C6_2 C5_2 0(2)
N7_2 C5_2 C6_2 C1_2 -177.9(15)
C4_2 C5_2 C6_2 C1_2 -1(3)
N7_2 C5_2 C6_2 C9_2 3.2(18)
C4_2 C5_2 C6_2 C9_2 180.0(17)
C4_2 C5_2 N7_2 C8_2 -180(2)
C6_2 C5_2 N7_2 C8_2 -3.6(19)
C5_2 N7_2 C8_2 C9_2 2.7(19)
C5_2 N7_2 C8_2 C10_2 -176.9(15)
C1_2 C6_2 C9_2 C8_2 179.6(17)
C5_2 C6_2 C9_2 C8_2 -1.7(19)
C10_2 C8_2 C9_2 C6_2 179.1(17)
N7_2 C8_2 C9_2 C6_2 -0.5(19)
C9_2 C8_2 C10_2 O11_2 -178.1(18)
N7_2 C8_2 C10_2 O11_2 1(2)
C9_2 C8_2 C10_2 N12_2 -2(3)
N7_2 C8_2 C10_2 N12_2 177.8(15)
O11_2 C10_2 N12_2 C13_2 1(3)
C8_2 C10_2 N12_2 C13_2 -174.9(16)
C10_2 N12_2 C13_2 C14_2 176.9(17)
C10_2 N12_2 C13_2 C18_2 -2(3)
C18_2 C13_2 C14_2 C15_2 -4(3)
N12_2 C13_2 C14_2 C15_2 177.7(16)
C13_2 C14_2 C15_2 C16_2 4(3)
C13_2 C14_2 C15_2 C19_2 -178.0(17)
C14_2 C15_2 C16_2 C17_2 -2(3)
C19_2 C15_2 C16_2 C17_2 -180(2)
C15_2 C16_2 C17_2 C18_2 -1(4)
C15_2 C16_2 C17_2 C23_2 180(2)
C14_2 C13_2 C18_2 C17_2 1(3)
N12_2 C13_2 C18_2 C17_2 179.8(19)
C16_2 C17_2 C18_2 C13_2 1(4)
C23_2 C17_2 C18_2 C13_2 -179(2)
C14_2 C15_2 C19_2 F21_2 -11(3)
C16_2 C15_2 C19_2 F21_2 166.5(18)
C14_2 C15_2 C19_2 F20_2 -132.3(18)
C16_2 C15_2 C19_2 F20_2 46(2)
C14_2 C15_2 C19_2 F22_2 109(2)
C16_2 C15_2 C19_2 F22_2 -73(2)
C16_2 C17_2 C23_2 F25'_2 145(3)
C18_2 C17_2 C23_2 F25'_2 -35(4)
C16_2 C17_2 C23_2 F24_2 -11(4)
C18_2 C17_2 C23_2 F24_2 169(2)
C16_2 C17_2 C23_2 F24'_2 21(3)
C18_2 C17_2 C23_2 F24'_2 -159(3)
C16_2 C17_2 C23_2 F25_2 -136(3)
C18_2 C17_2 C23_2 F25_2 44(3)
C16_2 C17_2 C23_2 F26'_2 -92(3)
C18_2 C17_2 C23_2 F26'_2 89(3)
C16_2 C17_2 C23_2 F26_2 107(3)
C18_2 C17_2 C23_2 F26_2 -72(3)
C6_3 C1_3 C2_3 C3_3 -5(3)
C1_3 C2_3 C3_3 C4_3 4(4)
C2_3 C3_3 C4_3 C5_3 1(3)
C3_3 C4_3 C5_3 N7_3 178.8(15)
C3_3 C4_3 C5_3 C6_3 -4(2)
C2_3 C1_3 C6_3 C9_3 -178(2)
C2_3 C1_3 C6_3 C5_3 2(3)
C4_3 C5_3 C6_3 C9_3 -177.5(15)
N7_3 C5_3 C6_3 C9_3 0.5(18)
C4_3 C5_3 C6_3 C1_3 3(2)
N7_3 C5_3 C6_3 C1_3 -179.5(16)
C4_3 C5_3 N7_3 C8_3 178.6(15)
C6_3 C5_3 N7_3 C8_3 0.8(16)
C5_3 N7_3 C8_3 C9_3 -1.7(18)
C5_3 N7_3 C8_3 C10_3 -179.6(13)
N7_3 C8_3 C9_3 C6_3 2(2)
C10_3 C8_3 C9_3 C6_3 179.6(18)
C1_3 C6_3 C9_3 C8_3 178(2)
C5_3 C6_3 C9_3 C8_3 -2(2)
C9_3 C8_3 C10_3 O11_3 -176.2(19)
N7_3 C8_3 C10_3 O11_3 1(2)
C9_3 C8_3 C10_3 N12_3 -4(3)
N7_3 C8_3 C10_3 N12_3 173.6(15)
O11_3 C10_3 N12_3 C13_3 -10(3)
C8_3 C10_3 N12_3 C13_3 177.4(15)
C10_3 N12_3 C13_3 C18_3 -4(3)
C10_3 N12_3 C13_3 C14_3 174.2(16)
C18_3 C13_3 C14_3 C15_3 -3(2)
N12_3 C13_3 C14_3 C15_3 178.6(14)
C13_3 C14_3 C15_3 C16_3 1(2)
C13_3 C14_3 C15_3 C19_3 -176.6(14)
C14_3 C15_3 C16_3 C17_3 1(3)
C19_3 C15_3 C16_3 C17_3 179.1(16)
C15_3 C16_3 C17_3 C18_3 -2(3)
C15_3 C16_3 C17_3 C23_3 -176.1(16)
C14_3 C13_3 C18_3 C17_3 3(2)
N12_3 C13_3 C18_3 C17_3 -179.2(16)
C16_3 C17_3 C18_3 C13_3 0(3)
C23_3 C17_3 C18_3 C13_3 174.4(15)
C14_3 C15_3 C19_3 F22'_3 121(2)
C16_3 C15_3 C19_3 F22'_3 -57(2)
C14_3 C15_3 C19_3 F21'_3 -118.8(19)
C16_3 C15_3 C19_3 F21'_3 63(2)
C14_3 C15_3 C19_3 F22_3 -154.8(19)
C16_3 C15_3 C19_3 F22_3 27(2)
C14_3 C15_3 C19_3 F20_3 -34(2)
C16_3 C15_3 C19_3 F20_3 148.3(18)
C14_3 C15_3 C19_3 F21_3 84(2)
C16_3 C15_3 C19_3 F21_3 -94(2)
C14_3 C15_3 C19_3 F20'_3 -1(3)
C16_3 C15_3 C19_3 F20'_3 -179(2)
C16_3 C17_3 C23_3 F24'_3 -127(2)
C18_3 C17_3 C23_3 F24'_3 58(2)
C16_3 C17_3 C23_3 F24_3 168(3)
C18_3 C17_3 C23_3 F24_3 -7(3)
C16_3 C17_3 C23_3 F25'_3 112(3)
C18_3 C17_3 C23_3 F25'_3 -63(3)
C16_3 C17_3 C23_3 F26_3 46(3)
C18_3 C17_3 C23_3 F26_3 -129(2)
C16_3 C17_3 C23_3 F25_3 -71(3)
C18_3 C17_3 C23_3 F25_3 115(3)
C16_3 C17_3 C23_3 F26'_3 -10(3)
C18_3 C17_3 C23_3 F26'_3 175(2)
C6_4 C1_4 C2_4 C3_4 0(3)
C1_4 C2_4 C3_4 C4_4 -1(3)
C2_4 C3_4 C4_4 C5_4 3(3)
C3_4 C4_4 C5_4 C6_4 -4(3)
C3_4 C4_4 C5_4 N7_4 178.7(18)
N7_4 C5_4 C6_4 C1_4 -179.3(15)
C4_4 C5_4 C6_4 C1_4 3(3)
N7_4 C5_4 C6_4 C9_4 -1.8(19)
C4_4 C5_4 C6_4 C9_4 -179.6(17)
C2_4 C1_4 C6_4 C5_4 -1(3)
C2_4 C1_4 C6_4 C9_4 -177.7(18)
C6_4 C5_4 N7_4 C8_4 2(2)
C4_4 C5_4 N7_4 C8_4 180(2)
C5_4 N7_4 C8_4 C9_4 -2(2)
C5_4 N7_4 C8_4 C10_4 176.4(15)
N7_4 C8_4 C9_4 C6_4 0.9(19)
C10_4 C8_4 C9_4 C6_4 -177.5(16)
C5_4 C6_4 C9_4 C8_4 0.5(19)
C1_4 C6_4 C9_4 C8_4 177.4(18)
N7_4 C8_4 C10_4 N12_4 175.1(16)
C9_4 C8_4 C10_4 N12_4 -7(3)
N7_4 C8_4 C10_4 O11_4 7(3)
C9_4 C8_4 C10_4 O11_4 -174.7(17)
O11_4 C10_4 N12_4 C13_4 -10(3)
C8_4 C10_4 N12_4 C13_4 -177.9(16)
C10_4 N12_4 C13_4 C14_4 -165.9(18)
C10_4 N12_4 C13_4 C18_4 18(3)
C18_4 C13_4 C14_4 C15_4 -1(3)
N12_4 C13_4 C14_4 C15_4 -177.2(15)
C13_4 C14_4 C15_4 C16_4 -1(3)
C13_4 C14_4 C15_4 C19_4 178.6(15)
C14_4 C15_4 C16_4 C17_4 3(3)
C19_4 C15_4 C16_4 C17_4 -176.6(16)
C15_4 C16_4 C17_4 C18_4 -3(3)
C15_4 C16_4 C17_4 C23_4 -179.9(16)
C16_4 C17_4 C18_4 C13_4 0(3)
C23_4 C17_4 C18_4 C13_4 177.6(15)
C14_4 C13_4 C18_4 C17_4 1(3)
N12_4 C13_4 C18_4 C17_4 177.4(15)
C16_4 C15_4 C19_4 F22'_4 95(2)
C14_4 C15_4 C19_4 F22'_4 -84(2)
C16_4 C15_4 C19_4 F20_4 -37(3)
C14_4 C15_4 C19_4 F20_4 143(2)
C16_4 C15_4 C19_4 F21'_4 -140(2)
C14_4 C15_4 C19_4 F21'_4 40(3)
C16_4 C15_4 C19_4 F21_4 -164.4(19)
C14_4 C15_4 C19_4 F21_4 16(2)
C16_4 C15_4 C19_4 F20'_4 -24(3)
C14_4 C15_4 C19_4 F20'_4 157(2)
C16_4 C15_4 C19_4 F22_4 79(2)
C14_4 C15_4 C19_4 F22_4 -101(2)
C18_4 C17_4 C23_4 F24_4 156(2)
C16_4 C17_4 C23_4 F24_4 -27(2)
C18_4 C17_4 C23_4 F25'_4 -26(3)
C16_4 C17_4 C23_4 F25'_4 151(2)
C18_4 C17_4 C23_4 F25_4 -79(2)
C16_4 C17_4 C23_4 F25_4 99(2)
C18_4 C17_4 C23_4 F26_4 42(2)
C16_4 C17_4 C23_4 F26_4 -141.0(19)
C18_4 C17_4 C23_4 F26'_4 98(3)
C16_4 C17_4 C23_4 F26'_4 -85(3)
C18_4 C17_4 C23_4 F24'_4 -146(3)
C16_4 C17_4 C23_4 F24'_4 31(3)
C6_5 C1_5 C2_5 C3_5 4(3)
C1_5 C2_5 C3_5 C4_5 -2(3)
C2_5 C3_5 C4_5 C5_5 -1(3)
C3_5 C4_5 C5_5 C6_5 3(3)
C3_5 C4_5 C5_5 N7_5 179.0(16)
C4_5 C5_5 C6_5 C1_5 -2(2)
N7_5 C5_5 C6_5 C1_5 -178.1(15)
C4_5 C5_5 C6_5 C9_5 178.1(16)
N7_5 C5_5 C6_5 C9_5 1.7(18)
C2_5 C1_5 C6_5 C5_5 -2(3)
C2_5 C1_5 C6_5 C9_5 178.2(18)
C6_5 C5_5 N7_5 C8_5 -3.2(17)
C4_5 C5_5 N7_5 C8_5 -179.5(16)
C5_5 N7_5 C8_5 C9_5 3.6(19)
C5_5 N7_5 C8_5 C10_5 176.4(14)
N7_5 C8_5 C9_5 C6_5 -2(2)
C10_5 C8_5 C9_5 C6_5 -175.2(15)
C5_5 C6_5 C9_5 C8_5 0.3(19)
C1_5 C6_5 C9_5 C8_5 -180.0(19)
N7_5 C8_5 C10_5 O11_5 5(3)
C9_5 C8_5 C10_5 O11_5 177.3(17)
N7_5 C8_5 C10_5 N12_5 177.1(15)
C9_5 C8_5 C10_5 N12_5 -10(3)
O11_5 C10_5 N12_5 C13_5 -9(3)
C8_5 C10_5 N12_5 C13_5 179.3(15)
C10_5 N12_5 C13_5 C18_5 7(3)
C10_5 N12_5 C13_5 C14_5 -174.5(17)
C18_5 C13_5 C14_5 C15_5 -6(3)
N12_5 C13_5 C14_5 C15_5 175.7(16)
C13_5 C14_5 C15_5 C16_5 7(3)
C13_5 C14_5 C15_5 C19_5 180.0(17)
C14_5 C15_5 C16_5 C17_5 -4(3)
C19_5 C15_5 C16_5 C17_5 -177.9(19)
C15_5 C16_5 C17_5 C18_5 1(3)
C15_5 C16_5 C17_5 C23_5 179(2)
C14_5 C13_5 C18_5 C17_5 3(3)
N12_5 C13_5 C18_5 C17_5 -179.0(17)
C16_5 C17_5 C18_5 C13_5 0(3)
C23_5 C17_5 C18_5 C13_5 -178.7(18)
C16_5 C15_5 C19_5 F20_5 -54(3)
C14_5 C15_5 C19_5 F20_5 133(2)
C16_5 C15_5 C19_5 F21'_5 96(3)
C14_5 C15_5 C19_5 F21'_5 -78(3)
C16_5 C15_5 C19_5 F21_5 -176(2)
C14_5 C15_5 C19_5 F21_5 10(3)
C16_5 C15_5 C19_5 F22'_5 -32(3)
C14_5 C15_5 C19_5 F22'_5 155(3)
C16_5 C15_5 C19_5 F20'_5 -145(2)
C14_5 C15_5 C19_5 F20'_5 41(3)
C16_5 C15_5 C19_5 F22_5 65(2)
C14_5 C15_5 C19_5 F22_5 -108(2)
C18_5 C17_5 C23_5 F24_5 179.0(18)
C16_5 C17_5 C23_5 F24_5 1(3)
C18_5 C17_5 C23_5 F25_5 -59(2)
C16_5 C17_5 C23_5 F25_5 122(2)
C18_5 C17_5 C23_5 F26_5 61(2)
C16_5 C17_5 C23_5 F26_5 -118(2)
C6_6 C1_6 C2_6 C3_6 2(3)
C1_6 C2_6 C3_6 C4_6 2(3)
C2_6 C3_6 C4_6 C5_6 -5(3)
C3_6 C4_6 C5_6 N7_6 180.0(19)
C3_6 C4_6 C5_6 C6_6 4(3)
C2_6 C1_6 C6_6 C9_6 -180(2)
C2_6 C1_6 C6_6 C5_6 -2(3)
N7_6 C5_6 C6_6 C1_6 -177.7(16)
C4_6 C5_6 C6_6 C1_6 -1(3)
N7_6 C5_6 C6_6 C9_6 0.5(19)
C4_6 C5_6 C6_6 C9_6 177.2(17)
C4_6 C5_6 N7_6 C8_6 -174(2)
C6_6 C5_6 N7_6 C8_6 1.7(19)
C5_6 N7_6 C8_6 C10_6 -179.5(16)
C5_6 N7_6 C8_6 C9_6 -3(2)
C1_6 C6_6 C9_6 C8_6 175.6(19)
C5_6 C6_6 C9_6 C8_6 -2(2)
N7_6 C8_6 C9_6 C6_6 3.3(19)
C10_6 C8_6 C9_6 C6_6 179.3(17)
N7_6 C8_6 C10_6 O11_6 -5(3)
C9_6 C8_6 C10_6 O11_6 179.4(19)
N7_6 C8_6 C10_6 N12_6 168.1(15)
C9_6 C8_6 C10_6 N12_6 -7(3)
O11_6 C10_6 N12_6 C13_6 -5(3)
C8_6 C10_6 N12_6 C13_6 -178.8(15)
C10_6 N12_6 C13_6 C14_6 155.9(17)
C10_6 N12_6 C13_6 C18_6 -18(3)
N12_6 C13_6 C14_6 C15_6 -179.4(16)
C18_6 C13_6 C14_6 C15_6 -5(3)
C13_6 C14_6 C15_6 C16_6 5(3)
C13_6 C14_6 C15_6 C19_6 178.7(17)
C14_6 C15_6 C16_6 C17_6 -4(3)
C19_6 C15_6 C16_6 C17_6 -177(2)
C15_6 C16_6 C17_6 C18_6 3(3)
C15_6 C16_6 C17_6 C23_6 -172.3(19)
C16_6 C17_6 C18_6 C13_6 -3(3)
C23_6 C17_6 C18_6 C13_6 172.2(16)
C14_6 C13_6 C18_6 C17_6 4(2)
N12_6 C13_6 C18_6 C17_6 177.4(16)
C16_6 C15_6 C19_6 F22_6 -16(3)
C14_6 C15_6 C19_6 F22_6 171(2)
C16_6 C15_6 C19_6 F20_6 -131(2)
C14_6 C15_6 C19_6 F20_6 56(3)
C16_6 C15_6 C19_6 F20'_6 135(3)
C14_6 C15_6 C19_6 F20'_6 -38(3)
C16_6 C15_6 C19_6 F21'_6 -109(3)
C14_6 C15_6 C19_6 F21'_6 78(2)
C16_6 C15_6 C19_6 F21_6 100(3)
C14_6 C15_6 C19_6 F21_6 -73(2)
C16_6 C15_6 C19_6 F22'_6 6(3)
C14_6 C15_6 C19_6 F22'_6 -167(2)
C16_6 C17_6 C23_6 F26_6 93(2)
C18_6 C17_6 C23_6 F26_6 -82.4(19)
C16_6 C17_6 C23_6 F25_6 -142.3(18)
C18_6 C17_6 C23_6 F25_6 42(2)
C16_6 C17_6 C23_6 F24_6 -25(2)
C18_6 C17_6 C23_6 F24_6 159.8(15)
C6_7 O1_7 C2_7 O7_7 -166.0(17)
C6_7 O1_7 C2_7 C3_7 4(2)
O7_7 C2_7 C3_7 O4_7 -145.6(19)
O1_7 C2_7 C3_7 O4_7 45(2)
O7_7 C2_7 C3_7 C8_7 -26(3)
O1_7 C2_7 C3_7 C8_7 164.8(16)
C2_7 C3_7 O4_7 C5_7 -53(2)
C8_7 C3_7 O4_7 C5_7 -174.9(15)
C3_7 O4_7 C5_7 O9_7 -171.2(18)
C3_7 O4_7 C5_7 C6_7 11(2)
C2_7 O1_7 C6_7 C5_7 -46(2)
C2_7 O1_7 C6_7 C10_7 -169.5(15)
O9_7 C5_7 C6_7 O1_7 -139(2)
O4_7 C5_7 C6_7 O1_7 39(2)
O9_7 C5_7 C6_7 C10_7 -19(3)
O4_7 C5_7 C6_7 C10_7 157.9(16)
C6_8 O1_8 C2_8 O7_8 -165(2)
C6_8 O1_8 C2_8 C3_8 12(2)
O7_8 C2_8 C3_8 O4_8 -151.4(19)
O1_8 C2_8 C3_8 O4_8 32(2)
O7_8 C2_8 C3_8 C8_8 -27(3)
O1_8 C2_8 C3_8 C8_8 155.8(16)
C2_8 C3_8 O4_8 C5_8 -46(2)
C8_8 C3_8 O4_8 C5_8 -171.2(17)
C3_8 O4_8 C5_8 O9_8 -170.1(18)
C3_8 O4_8 C5_8 C6_8 15(2)
C2_8 O1_8 C6_8 C5_8 -42(2)
C2_8 O1_8 C6_8 C10_8 -170.4(18)
O9_8 C5_8 C6_8 O1_8 -147.6(18)
O4_8 C5_8 C6_8 O1_8 27(2)
O9_8 C5_8 C6_8 C10_8 -20(3)
O4_8 C5_8 C6_8 C10_8 154.7(18)
C6_9 O1_9 C2_9 O7_9 -163.4(18)
C6_9 O1_9 C2_9 C3_9 10(2)
O7_9 C2_9 C3_9 O4_9 -148.6(17)
O1_9 C2_9 C3_9 O4_9 38(2)
O7_9 C2_9 C3_9 C8_9 -30(2)
O1_9 C2_9 C3_9 C8_9 157.3(16)
C8_9 C3_9 O4_9 C5_9 -166.2(15)
C2_9 C3_9 O4_9 C5_9 -47.3(18)
C3_9 O4_9 C5_9 O9_9 -161.4(15)
C3_9 O4_9 C5_9 C6_9 8(2)
O9_9 C5_9 C6_9 C10_9 -36(2)
O4_9 C5_9 C6_9 C10_9 155.2(16)
O9_9 C5_9 C6_9 O1_9 -152.2(16)
O4_9 C5_9 C6_9 O1_9 39(2)
C2_9 O1_9 C6_9 C5_9 -47.2(19)
C2_9 O1_9 C6_9 C10_9 -169.6(15)
